data_4122190
loop_
_publ_author_name
'Schmidt, Anna-Corina'
'Heinemann, Frank W.'
'Lukens, Jr, Wayne W'
'Meyer, Karsten'

_publ_section_title
;
 Molecular and Electronic Structure of Dinuclear Uranium Bis-\m-Oxo
 Complexes with Diamond Core Structural Motifs.
;
_journal_issue 34
_journal_name_full 'Journal of the American Chemical Society'
_journal_page_first 11980
_journal_paper_doi 10.1021/ja504528n
_journal_volume 136
_journal_year 2014
_chemical_formula_moiety 'C90 H132 K2 N6 O8 U2, 0.5(C6 H14)'
_chemical_formula_sum 'C93 H139 K2 N6 O8 U2'
_chemical_formula_weight 2023.36
_chemical_name_systematic
; 
 ? 
;
_space_group_IT_number 2
_symmetry_cell_setting triclinic
_symmetry_space_group_name_Hall '-P 1'
_symmetry_space_group_name_H-M 'P -1'
_atom_sites_solution_hydrogens geom
_atom_sites_solution_primary direct
_atom_sites_solution_secondary difmap
_audit_creation_method SHELXL-97
_cell_angle_alpha 77.233(4)
_cell_angle_beta 84.937(4)
_cell_angle_gamma 67.646(4)
_cell_formula_units_Z 2
_cell_length_a 14.021(2)
_cell_length_b 15.655(2)
_cell_length_c 23.004(4)
_cell_measurement_reflns_used 9918
_cell_measurement_temperature 120(2)
_cell_measurement_theta_max 28.81
_cell_measurement_theta_min 2.41
_cell_volume 4554.4(12)
_computing_cell_refinement 'Bruker SAINT'
_computing_data_collection 'Bruker APEX2'
_computing_data_reduction 'Bruker SAINT'
_computing_molecular_graphics 'SHELXTL 6.12 (Bruker AXS, 2002)'
_computing_publication_material 'SHELXTL 6.12 (Bruker AXS, 2002)'
_computing_structure_refinement 'SHELXTL 6.12 (Bruker AXS, 2002)'
_computing_structure_solution 'SHELXTL 6.12 (Bruker AXS, 2002)'
_diffrn_ambient_temperature 120(2)
_diffrn_detector_area_resol_mean 83.33
_diffrn_measured_fraction_theta_full 0.999
_diffrn_measured_fraction_theta_max 0.986
_diffrn_measurement_device_type 'Bruker Kappa APEX II'
_diffrn_measurement_method '\f and \w scans'
_diffrn_radiation_monochromator 'Quazar focussing montel optics'
_diffrn_radiation_source 'ImuS micro-focus tube'
_diffrn_radiation_type MoK\a
_diffrn_radiation_wavelength 0.71073
_diffrn_reflns_av_R_equivalents 0.0348
_diffrn_reflns_av_sigmaI/netI 0.0360
_diffrn_reflns_limit_h_max 18
_diffrn_reflns_limit_h_min -16
_diffrn_reflns_limit_k_max 21
_diffrn_reflns_limit_k_min -21
_diffrn_reflns_limit_l_max 31
_diffrn_reflns_limit_l_min -31
_diffrn_reflns_number 84777
_diffrn_reflns_theta_full 27.00
_diffrn_reflns_theta_max 28.88
_diffrn_reflns_theta_min 1.81
_exptl_absorpt_coefficient_mu 3.699
_exptl_absorpt_correction_T_max 0.746
_exptl_absorpt_correction_T_min 0.627
_exptl_absorpt_correction_type multi-scan
_exptl_absorpt_process_details 'SADABS, Bruker-AXS, 2008'
_exptl_crystal_colour green
_exptl_crystal_density_diffrn 1.475
_exptl_crystal_density_method 'not measured'
_exptl_crystal_description block
_exptl_crystal_F_000 2050
_exptl_crystal_size_max 0.18
_exptl_crystal_size_mid 0.16
_exptl_crystal_size_min 0.14
_refine_diff_density_max 0.909
_refine_diff_density_min -0.547
_refine_diff_density_rms 0.097
_refine_ls_extinction_method none
_refine_ls_goodness_of_fit_ref 1.015
_refine_ls_hydrogen_treatment constr
_refine_ls_matrix_type full
_refine_ls_number_parameters 1025
_refine_ls_number_reflns 23605
_refine_ls_number_restraints 18
_refine_ls_restrained_S_all 1.018
_refine_ls_R_factor_all 0.0366
_refine_ls_R_factor_gt 0.0248
_refine_ls_shift/su_max 0.007
_refine_ls_shift/su_mean 0.000
_refine_ls_structure_factor_coef Fsqd
_refine_ls_weighting_details 'calc w=1/[\s^2^(Fo^2^)+(0.0215P)^2^+3.5104P] where P=(Fo^2^+2Fc^2^)/3'
_refine_ls_weighting_scheme calc
_refine_ls_wR_factor_gt 0.0519
_refine_ls_wR_factor_ref 0.0560
_reflns_number_gt 19523
_reflns_number_total 23605
_reflns_threshold_expression >2sigma(I)
_cod_data_source_file ja504528n_si_002.cif
_cod_data_source_block acs1213
_cod_depositor_comments 'Adding full bibliography for 4122183--4122197.cif.'
_cod_original_cell_volume 4554.3(12)
_cod_original_sg_symbol_Hall -P1
_cod_original_sg_symbol_H-M P-1
_cod_database_code 4122190

loop_
_symmetry_equiv_pos_as_xyz
'x, y, z'
'-x, -y, -z'

loop_
_atom_site_label
_atom_site_type_symbol
_atom_site_fract_x
_atom_site_fract_y
_atom_site_fract_z
_atom_site_U_iso_or_equiv
_atom_site_adp_type
_atom_site_occupancy
_atom_site_symmetry_multiplicity
_atom_site_calc_flag
_atom_site_refinement_flags
U1 U 0.913541(7) 0.919006(6) 0.730635(4) 0.01399(3) Uani 1 1 d .
U2 U 0.724430(7) 0.864412(6) 0.673637(4) 0.01327(2) Uani 1 1 d .
K1 K 0.62200(4) 1.03396(4) 0.76598(3) 0.02261(12) Uani 1 1 d .
K2 K 0.84963(5) 0.74239(4) 0.82864(2) 0.02352(12) Uani 1 1 d .
O1 O 1.01305(13) 0.75342(12) 0.75136(8) 0.0195(4) Uani 1 1 d .
O2 O 0.92540(14) 0.88179(12) 0.83555(8) 0.0189(4) Uani 1 1 d .
O3 O 0.79433(13) 1.06638(11) 0.75102(8) 0.0181(4) Uani 1 1 d .
O4 O 0.56743(13) 0.88848(12) 0.72485(7) 0.0176(4) Uani 1 1 d .
O5 O 0.76385(13) 0.71180(11) 0.73741(8) 0.0183(4) Uani 1 1 d .
O6 O 0.62246(13) 1.02424(12) 0.64572(7) 0.0170(4) Uani 1 1 d .
O7 O 0.86305(13) 0.89938(11) 0.65184(7) 0.0156(3) Uani 1 1 d .
O8 O 0.77254(13) 0.88896(11) 0.75232(7) 0.0143(3) Uani 1 1 d .
N1 N 1.09831(16) 0.87893(15) 0.66209(10) 0.0200(4) Uani 1 1 d .
N2 N 1.06677(16) 0.98047(15) 0.75784(10) 0.0189(4) Uani 1 1 d .
N3 N 0.93846(17) 1.06743(14) 0.65048(9) 0.0188(4) Uani 1 1 d .
N4 N 0.60840(16) 0.80626(14) 0.60730(9) 0.0163(4) Uani 1 1 d .
N5 N 0.83282(16) 0.73020(15) 0.61077(9) 0.0182(4) Uani 1 1 d .
N6 N 0.72042(16) 0.92528(14) 0.54880(9) 0.0170(4) Uani 1 1 d .
C1 C 1.1829(2) 0.85760(19) 0.70290(12) 0.0229(6) Uani 1 1 d .
H1A H 1.2492 0.8391 0.6810 0.027 Uiso 1 1 calc R
H1B H 1.1848 0.8036 0.7353 0.027 Uiso 1 1 calc R
C2 C 1.1707(2) 0.94118(19) 0.72961(12) 0.0230(6) Uani 1 1 d .
H2A H 1.2247 0.9217 0.7600 0.028 Uiso 1 1 calc R
H2B H 1.1809 0.9913 0.6980 0.028 Uiso 1 1 calc R
C3 C 1.0195(2) 1.08411(17) 0.73860(12) 0.0215(5) Uani 1 1 d .
H3A H 1.0669 1.1123 0.7485 0.026 Uiso 1 1 calc R
H3B H 0.9548 1.1077 0.7613 0.026 Uiso 1 1 calc R
C4 C 0.9957(2) 1.11692(18) 0.67224(12) 0.0229(6) Uani 1 1 d .
H4A H 0.9545 1.1855 0.6639 0.028 Uiso 1 1 calc R
H4B H 1.0613 1.1067 0.6497 0.028 Uiso 1 1 calc R
C5 C 0.9896(2) 1.02851(18) 0.59782(11) 0.0209(5) Uani 1 1 d .
H5A H 0.9938 1.0808 0.5657 0.025 Uiso 1 1 calc R
H5B H 0.9469 1.0000 0.5832 0.025 Uiso 1 1 calc R
C6 C 1.0963(2) 0.95543(19) 0.61065(12) 0.0230(6) Uani 1 1 d .
H6A H 1.1233 0.9279 0.5750 0.028 Uiso 1 1 calc R
H6B H 1.1423 0.9862 0.6189 0.028 Uiso 1 1 calc R
C7 C 1.1085(2) 0.79558(18) 0.63749(12) 0.0223(5) Uani 1 1 d .
H7A H 1.1572 0.7923 0.6034 0.027 Uiso 1 1 calc R
H7B H 1.0406 0.8066 0.6215 0.027 Uiso 1 1 calc R
C8 C 1.1442(2) 0.70169(18) 0.67913(12) 0.0217(5) Uani 1 1 d .
C9 C 1.0925(2) 0.68407(18) 0.73315(12) 0.0204(5) Uani 1 1 d .
C10 C 1.1276(2) 0.58943(19) 0.76574(13) 0.0244(6) Uani 1 1 d .
C11 C 1.2088(2) 0.52037(19) 0.74289(14) 0.0294(6) Uani 1 1 d .
H11A H 1.2287 0.4569 0.7642 0.035 Uiso 1 1 calc R
C12 C 1.2620(2) 0.5388(2) 0.69121(14) 0.0291(6) Uani 1 1 d .
C13 C 1.2277(2) 0.6304(2) 0.65992(13) 0.0275(6) Uani 1 1 d .
H13A H 1.2621 0.6457 0.6240 0.033 Uiso 1 1 calc R
C14 C 1.0794(2) 0.5599(2) 0.82420(14) 0.0321(7) Uani 1 1 d .
H14A H 1.0764 0.4975 0.8249 0.039 Uiso 1 1 calc R
H14B H 1.0074 0.6053 0.8250 0.039 Uiso 1 1 calc R
C15 C 1.1324(3) 0.5533(2) 0.88142(15) 0.0408(8) Uani 1 1 d .
C16 C 1.1379(3) 0.6487(3) 0.88213(15) 0.0436(8) Uani 1 1 d .
H16A H 1.1800 0.6651 0.8485 0.065 Uiso 1 1 calc R
H16B H 1.1690 0.6451 0.9196 0.065 Uiso 1 1 calc R
H16C H 1.0682 0.6972 0.8788 0.065 Uiso 1 1 calc R
C17 C 1.0693(3) 0.5233(3) 0.93405(17) 0.0576(12) Uani 1 1 d .
H17A H 1.1011 0.5184 0.9715 0.086 Uiso 1 1 calc R
H17B H 1.0675 0.4619 0.9323 0.086 Uiso 1 1 calc R
H17C H 0.9988 0.5703 0.9320 0.086 Uiso 1 1 calc R
C18 C 1.2420(2) 0.4775(2) 0.88586(15) 0.0394(8) Uani 1 1 d .
H18A H 1.2833 0.4940 0.8518 0.059 Uiso 1 1 calc R
H18B H 1.2385 0.4162 0.8856 0.059 Uiso 1 1 calc R
H18C H 1.2740 0.4739 0.9230 0.059 Uiso 1 1 calc R
C19 C 1.3546(3) 0.4629(2) 0.67033(17) 0.0455(9) Uani 1 1 d .
H19A H 1.3652 0.4823 0.6275 0.068 Uiso 1 1 calc R
H19B H 1.3423 0.4038 0.6778 0.068 Uiso 1 1 calc R
H19C H 1.4160 0.4534 0.6921 0.068 Uiso 1 1 calc R
C20 C 1.0835(2) 0.95455(19) 0.82397(11) 0.0219(5) Uani 1 1 d .
H20A H 1.1158 0.8850 0.8354 0.026 Uiso 1 1 calc R
H20B H 1.1337 0.9804 0.8329 0.026 Uiso 1 1 calc R
C21 C 0.9906(2) 0.98677(18) 0.86293(11) 0.0196(5) Uani 1 1 d .
C22 C 0.9199(2) 0.94043(17) 0.87117(11) 0.0183(5) Uani 1 1 d .
C23 C 0.8468(2) 0.95825(18) 0.91778(11) 0.0211(5) Uani 1 1 d .
C24 C 0.8409(2) 1.02621(18) 0.94957(12) 0.0233(6) Uani 1 1 d .
H24A H 0.7903 1.0384 0.9801 0.028 Uiso 1 1 calc R
C25 C 0.9055(2) 1.07711(19) 0.93878(12) 0.0238(6) Uani 1 1 d .
C26 C 0.9820(2) 1.05412(18) 0.89572(12) 0.0234(6) Uani 1 1 d .
H26A H 1.0295 1.0853 0.8885 0.028 Uiso 1 1 calc R
C27 C 0.7747(2) 0.90541(19) 0.93516(12) 0.0234(6) Uani 1 1 d .
H27A H 0.7670 0.8809 0.9004 0.028 Uiso 1 1 calc R
H27B H 0.7061 0.9508 0.9439 0.028 Uiso 1 1 calc R
C28 C 0.8080(2) 0.8220(2) 0.98943(13) 0.0277(6) Uani 1 1 d .
C29 C 0.7240(3) 0.7800(3) 1.00148(16) 0.0466(9) Uani 1 1 d .
H29A H 0.7455 0.7248 1.0343 0.070 Uiso 1 1 calc R
H29B H 0.7133 0.7609 0.9656 0.070 Uiso 1 1 calc R
H29C H 0.6596 0.8273 1.0123 0.070 Uiso 1 1 calc R
C30 C 0.8202(3) 0.8541(2) 1.04541(13) 0.0344(7) Uani 1 1 d .
H30A H 0.8751 0.8795 1.0391 0.052 Uiso 1 1 calc R
H30B H 0.8379 0.8003 1.0792 0.052 Uiso 1 1 calc R
H30C H 0.7552 0.9032 1.0539 0.052 Uiso 1 1 calc R
C31 C 0.9104(3) 0.7478(2) 0.97633(14) 0.0352(7) Uani 1 1 d .
H31A H 0.9611 0.7774 0.9636 0.053 Uiso 1 1 calc R
H31B H 0.9011 0.7191 0.9445 0.053 Uiso 1 1 calc R
H31C H 0.9349 0.6990 1.0124 0.053 Uiso 1 1 calc R
C32 C 0.8942(3) 1.1510(2) 0.97430(14) 0.0314(7) Uani 1 1 d .
H32A H 0.9138 1.2013 0.9493 0.047 Uiso 1 1 calc R
H32B H 0.9392 1.1220 1.0093 0.047 Uiso 1 1 calc R
H32C H 0.8224 1.1777 0.9873 0.047 Uiso 1 1 calc R
C33 C 0.8308(2) 1.13074(18) 0.63164(11) 0.0211(5) Uani 1 1 d .
H33A H 0.8332 1.1680 0.5911 0.025 Uiso 1 1 calc R
H33B H 0.7910 1.0912 0.6294 0.025 Uiso 1 1 calc R
C34 C 0.7750(2) 1.19709(18) 0.67189(11) 0.0210(5) Uani 1 1 d .
C35 C 0.75855(19) 1.16014(17) 0.73185(11) 0.0178(5) Uani 1 1 d .
C36 C 0.7051(2) 1.22453(18) 0.76928(12) 0.0210(5) Uani 1 1 d .
C37 C 0.6764(2) 1.32138(19) 0.74545(13) 0.0264(6) Uani 1 1 d .
H37A H 0.6442 1.3643 0.7711 0.032 Uiso 1 1 calc R
C38 C 0.6925(2) 1.35766(19) 0.68637(13) 0.0277(6) Uani 1 1 d .
C39 C 0.7418(2) 1.29385(19) 0.65021(12) 0.0259(6) Uani 1 1 d .
H39A H 0.7533 1.3167 0.6095 0.031 Uiso 1 1 calc R
C40 C 0.6839(2) 1.19052(19) 0.83443(12) 0.0244(6) Uani 1 1 d .
H40A H 0.7322 1.2008 0.8585 0.029 Uiso 1 1 calc R
H40B H 0.7021 1.1215 0.8410 0.029 Uiso 1 1 calc R
C41 C 0.5740(2) 1.2335(2) 0.86044(12) 0.0261(6) Uani 1 1 d .
C42 C 0.5685(3) 1.1730(3) 0.92103(17) 0.0578(11) Uani 1 1 d U
H42A H 0.5000 1.1998 0.9385 0.087 Uiso 1 1 calc R
H42B H 0.6210 1.1713 0.9472 0.087 Uiso 1 1 calc R
H42C H 0.5810 1.1088 0.9165 0.087 Uiso 1 1 calc R
C43 C 0.4907(3) 1.2343(4) 0.82224(19) 0.0708(14) Uani 1 1 d U
H43A H 0.4228 1.2697 0.8373 0.106 Uiso 1 1 calc R
H43B H 0.4969 1.1694 0.8238 0.106 Uiso 1 1 calc R
H43C H 0.4988 1.2644 0.7809 0.106 Uiso 1 1 calc R
C44 C 0.5472(4) 1.3321(3) 0.8707(2) 0.0757(15) Uani 1 1 d U
H44A H 0.4850 1.3490 0.8956 0.114 Uiso 1 1 calc R
H44B H 0.5346 1.3767 0.8323 0.114 Uiso 1 1 calc R
H44C H 0.6045 1.3345 0.8909 0.114 Uiso 1 1 calc R
C45 C 0.6595(3) 1.4633(2) 0.66345(15) 0.0398(8) Uani 1 1 d .
H45A H 0.6207 1.4964 0.6946 0.060 Uiso 1 1 calc R
H45B H 0.6158 1.4823 0.6283 0.060 Uiso 1 1 calc R
H45C H 0.7207 1.4793 0.6526 0.060 Uiso 1 1 calc R
C46 C 0.6660(2) 0.70335(17) 0.61491(12) 0.0195(5) Uani 1 1 d .
H46A H 0.6288 0.6762 0.5942 0.023 Uiso 1 1 calc R
H46B H 0.6686 0.6741 0.6578 0.023 Uiso 1 1 calc R
C47 C 0.7759(2) 0.67911(18) 0.59044(12) 0.0207(5) Uani 1 1 d .
H47A H 0.8143 0.6104 0.6030 0.025 Uiso 1 1 calc R
H47B H 0.7734 0.6944 0.5463 0.025 Uiso 1 1 calc R
C48 C 0.8792(2) 0.77769(19) 0.56016(12) 0.0219(5) Uani 1 1 d .
H48A H 0.9240 0.7302 0.5374 0.026 Uiso 1 1 calc R
H48B H 0.9234 0.8037 0.5760 0.026 Uiso 1 1 calc R
C49 C 0.8012(2) 0.85655(18) 0.51817(11) 0.0211(5) Uani 1 1 d .
H49A H 0.8377 0.8905 0.4892 0.025 Uiso 1 1 calc R
H49B H 0.7675 0.8289 0.4955 0.025 Uiso 1 1 calc R
C50 C 0.61666(19) 0.94119(18) 0.52942(11) 0.0177(5) Uani 1 1 d .
H50A H 0.6104 0.9671 0.4860 0.021 Uiso 1 1 calc R
H50B H 0.5647 0.9885 0.5497 0.021 Uiso 1 1 calc R
C51 C 0.5944(2) 0.85158(18) 0.54301(11) 0.0191(5) Uani 1 1 d .
H51A H 0.5227 0.8663 0.5314 0.023 Uiso 1 1 calc R
H51B H 0.6411 0.8069 0.5190 0.023 Uiso 1 1 calc R
C52 C 0.5026(2) 0.82739(18) 0.63363(11) 0.0201(5) Uani 1 1 d .
H52A H 0.4643 0.8035 0.6113 0.024 Uiso 1 1 calc R
H52B H 0.4671 0.8968 0.6269 0.024 Uiso 1 1 calc R
C53 C 0.49469(19) 0.78807(18) 0.69872(11) 0.0186(5) Uani 1 1 d .
C54 C 0.52082(19) 0.82674(17) 0.74178(11) 0.0172(5) Uani 1 1 d .
C55 C 0.4951(2) 0.79954(18) 0.80207(11) 0.0206(5) Uani 1 1 d .
C56 C 0.4505(2) 0.73152(19) 0.81643(12) 0.0245(6) Uani 1 1 d .
H56A H 0.4324 0.7141 0.8569 0.029 Uiso 1 1 calc R
C57 C 0.4313(2) 0.6881(2) 0.77500(13) 0.0259(6) Uani 1 1 d .
C58 C 0.4527(2) 0.71881(18) 0.71584(12) 0.0231(6) Uani 1 1 d .
H58A H 0.4383 0.6918 0.6862 0.028 Uiso 1 1 calc R
C59 C 0.5206(2) 0.83880(19) 0.85017(11) 0.0213(5) Uani 1 1 d .
H59A H 0.5740 0.8649 0.8345 0.026 Uiso 1 1 calc R
H59B H 0.5514 0.7859 0.8840 0.026 Uiso 1 1 calc R
C60 C 0.4302(2) 0.9163(2) 0.87463(11) 0.0239(6) Uani 1 1 d .
C61 C 0.4746(3) 0.9501(2) 0.91967(14) 0.0370(7) Uani 1 1 d .
H61A H 0.4195 1.0017 0.9342 0.055 Uiso 1 1 calc R
H61B H 0.5283 0.9725 0.9003 0.055 Uiso 1 1 calc R
H61C H 0.5044 0.8978 0.9533 0.055 Uiso 1 1 calc R
C62 C 0.3491(2) 0.8786(2) 0.90594(13) 0.0332(7) Uani 1 1 d .
H62A H 0.2952 0.9282 0.9229 0.050 Uiso 1 1 calc R
H62B H 0.3817 0.8243 0.9379 0.050 Uiso 1 1 calc R
H62C H 0.3182 0.8591 0.8771 0.050 Uiso 1 1 calc R
C63 C 0.3789(2) 0.9988(2) 0.82425(12) 0.0269(6) Uani 1 1 d .
H63A H 0.3201 1.0461 0.8400 0.040 Uiso 1 1 calc R
H63B H 0.3548 0.9764 0.7940 0.040 Uiso 1 1 calc R
H63C H 0.4288 1.0271 0.8062 0.040 Uiso 1 1 calc R
C64 C 0.3915(3) 0.6090(2) 0.79322(15) 0.0386(8) Uani 1 1 d .
H64A H 0.3807 0.5974 0.8365 0.058 Uiso 1 1 calc R
H64B H 0.4419 0.5517 0.7819 0.058 Uiso 1 1 calc R
H64C H 0.3260 0.6267 0.7731 0.058 Uiso 1 1 calc R
C65 C 0.9200(2) 0.66660(18) 0.65209(12) 0.0212(5) Uani 1 1 d .
H65A H 0.9803 0.6355 0.6281 0.025 Uiso 1 1 calc R
H65B H 0.9397 0.7054 0.6738 0.025 Uiso 1 1 calc R
C66 C 0.8952(2) 0.59268(18) 0.69631(12) 0.0219(5) Uani 1 1 d .
C67 C 0.8138(2) 0.62010(17) 0.73766(12) 0.0198(5) Uani 1 1 d .
C68 C 0.7876(2) 0.54778(19) 0.77677(13) 0.0259(6) Uani 1 1 d .
C69 C 0.8413(2) 0.4545(2) 0.77021(15) 0.0323(7) Uani 1 1 d .
H69A H 0.8203 0.4068 0.7940 0.039 Uiso 1 1 calc R
C70 C 0.9231(2) 0.42782(19) 0.73128(15) 0.0333(7) Uani 1 1 d .
C71 C 0.9491(2) 0.49834(19) 0.69447(13) 0.0282(6) Uani 1 1 d .
H71A H 1.0051 0.4819 0.6673 0.034 Uiso 1 1 calc R
C72 C 0.6980(2) 0.5664(2) 0.82010(14) 0.0323(7) Uani 1 1 d .
H72A H 0.6511 0.5381 0.8099 0.039 Uiso 1 1 calc R
H72B H 0.6596 0.6354 0.8133 0.039 Uiso 1 1 calc R
C73 C 0.7217(2) 0.5303(2) 0.88779(14) 0.0342(7) Uani 1 1 d .
C74 C 0.7780(3) 0.5863(3) 0.90589(17) 0.0497(9) Uani 1 1 d .
H74A H 0.7894 0.5680 0.9490 0.074 Uiso 1 1 calc R
H74B H 0.7364 0.6538 0.8951 0.074 Uiso 1 1 calc R
H74C H 0.8446 0.5731 0.8851 0.074 Uiso 1 1 calc R
C75 C 0.7862(3) 0.4257(2) 0.90527(17) 0.0490(9) Uani 1 1 d .
H75A H 0.7966 0.4081 0.9485 0.074 Uiso 1 1 calc R
H75B H 0.8532 0.4122 0.8850 0.074 Uiso 1 1 calc R
H75C H 0.7504 0.3892 0.8936 0.074 Uiso 1 1 calc R
C76 C 0.6199(3) 0.5506(3) 0.92239(16) 0.0484(9) Uani 1 1 d .
H76A H 0.6341 0.5295 0.9652 0.073 Uiso 1 1 calc R
H76B H 0.5810 0.5167 0.9106 0.073 Uiso 1 1 calc R
H76C H 0.5793 0.6185 0.9135 0.073 Uiso 1 1 calc R
C77 C 0.9780(3) 0.3250(2) 0.7280(2) 0.0517(10) Uani 1 1 d .
H77A H 1.0088 0.3203 0.6884 0.078 Uiso 1 1 calc R
H77B H 0.9285 0.2933 0.7354 0.078 Uiso 1 1 calc R
H77C H 1.0323 0.2948 0.7582 0.078 Uiso 1 1 calc R
C78 C 0.7400(2) 1.01458(18) 0.53489(11) 0.0190(5) Uani 1 1 d .
H78A H 0.7559 1.0277 0.4918 0.023 Uiso 1 1 calc R
H78B H 0.8025 1.0041 0.5567 0.023 Uiso 1 1 calc R
C79 C 0.6554(2) 1.10157(17) 0.54908(11) 0.0182(5) Uani 1 1 d .
C80 C 0.5995(2) 1.10189(17) 0.60314(11) 0.0168(5) Uani 1 1 d .
C81 C 0.5177(2) 1.18707(18) 0.61034(11) 0.0196(5) Uani 1 1 d .
C82 C 0.5050(2) 1.26924(18) 0.56782(12) 0.0236(6) Uani 1 1 d .
H82A H 0.4536 1.3268 0.5745 0.028 Uiso 1 1 calc R
C83 C 0.5641(2) 1.27088(19) 0.51597(12) 0.0237(6) Uani 1 1 d .
C84 C 0.6368(2) 1.18546(18) 0.50698(11) 0.0213(5) Uani 1 1 d .
H84A H 0.6753 1.1838 0.4709 0.026 Uiso 1 1 calc R
C85 C 0.4439(2) 1.19266(19) 0.66272(11) 0.0220(5) Uani 1 1 d .
H85A H 0.4321 1.2516 0.6764 0.026 Uiso 1 1 calc R
H85B H 0.4779 1.1394 0.6957 0.026 Uiso 1 1 calc R
C86 C 0.3372(2) 1.19052(19) 0.65156(12) 0.0242(6) Uani 1 1 d .
C87 C 0.3532(2) 1.0948(2) 0.63815(14) 0.0323(7) Uani 1 1 d .
H87A H 0.3983 1.0845 0.6033 0.048 Uiso 1 1 calc R
H87B H 0.2864 1.0934 0.6300 0.048 Uiso 1 1 calc R
H87C H 0.3851 1.0449 0.6726 0.048 Uiso 1 1 calc R
C88 C 0.2722(3) 1.2049(2) 0.70850(14) 0.0376(8) Uani 1 1 d .
H88A H 0.2577 1.2685 0.7150 0.056 Uiso 1 1 calc R
H88B H 0.3103 1.1582 0.7426 0.056 Uiso 1 1 calc R
H88C H 0.2071 1.1973 0.7042 0.056 Uiso 1 1 calc R
C89 C 0.2791(2) 1.2690(2) 0.60088(13) 0.0287(6) Uani 1 1 d .
H89A H 0.3197 1.2627 0.5641 0.043 Uiso 1 1 calc R
H89B H 0.2674 1.3302 0.6104 0.043 Uiso 1 1 calc R
H89C H 0.2126 1.2648 0.5955 0.043 Uiso 1 1 calc R
C90 C 0.5492(3) 1.3617(2) 0.47185(14) 0.0357(7) Uani 1 1 d .
H90A H 0.5570 1.3499 0.4313 0.053 Uiso 1 1 calc R
H90B H 0.6009 1.3863 0.4788 0.053 Uiso 1 1 calc R
H90C H 0.4800 1.4078 0.4768 0.053 Uiso 1 1 calc R
C101 C 0.7958(5) 0.4597(5) 0.4889(2) 0.100(2) Uani 1 1 d .
H10A H 0.7763 0.4047 0.5028 0.150 Uiso 1 1 calc R
H10B H 0.8079 0.4681 0.4458 0.150 Uiso 1 1 calc R
H10C H 0.7401 0.5161 0.4979 0.150 Uiso 1 1 calc R
C102 C 0.8937(4) 0.4444(3) 0.52026(19) 0.0659(12) Uani 1 1 d .
H10D H 0.9398 0.3773 0.5253 0.079 Uiso 1 1 calc R
H10E H 0.8759 0.4595 0.5604 0.079 Uiso 1 1 calc R
C103 C 0.9502(3) 0.5059(3) 0.48524(17) 0.0606(11) Uani 1 1 d .
H10F H 0.9032 0.5729 0.4799 0.073 Uiso 1 1 calc R
H10G H 0.9674 0.4907 0.4451 0.073 Uiso 1 1 calc R

loop_
_atom_site_aniso_label
_atom_site_aniso_U_11
_atom_site_aniso_U_22
_atom_site_aniso_U_33
_atom_site_aniso_U_23
_atom_site_aniso_U_13
_atom_site_aniso_U_12
U1 0.01240(5) 0.01152(5) 0.01789(5) -0.00279(3) -0.00073(3) -0.00423(3)
U2 0.01243(5) 0.01168(5) 0.01538(4) -0.00379(3) -0.00046(3) -0.00346(3)
K1 0.0174(3) 0.0234(3) 0.0255(3) -0.0098(2) 0.0018(2) -0.0036(2)
K2 0.0291(3) 0.0173(3) 0.0225(3) 0.0020(2) -0.0053(2) -0.0090(2)
O1 0.0148(9) 0.0151(9) 0.0250(9) -0.0029(7) -0.0002(7) -0.0022(7)
O2 0.0203(10) 0.0157(9) 0.0206(9) -0.0029(7) -0.0056(7) -0.0058(7)
O3 0.0173(9) 0.0112(8) 0.0237(9) -0.0021(7) -0.0008(7) -0.0036(7)
O4 0.0151(9) 0.0157(9) 0.0218(9) -0.0032(7) 0.0010(7) -0.0061(7)
O5 0.0183(9) 0.0108(8) 0.0244(9) -0.0057(7) -0.0024(7) -0.0023(7)
O6 0.0173(9) 0.0144(8) 0.0162(8) -0.0012(7) -0.0001(7) -0.0035(7)
O7 0.0138(9) 0.0143(8) 0.0182(8) -0.0052(7) 0.0024(7) -0.0042(7)
O8 0.0128(9) 0.0124(8) 0.0169(8) -0.0019(6) -0.0011(6) -0.0040(7)
N1 0.0156(11) 0.0182(11) 0.0257(11) -0.0041(9) 0.0021(9) -0.0063(9)
N2 0.0144(11) 0.0163(11) 0.0268(11) -0.0043(9) -0.0021(9) -0.0062(9)
N3 0.0193(12) 0.0146(10) 0.0228(11) -0.0035(8) -0.0001(9) -0.0066(9)
N4 0.0146(11) 0.0148(10) 0.0179(10) -0.0044(8) -0.0012(8) -0.0029(8)
N5 0.0166(11) 0.0166(11) 0.0211(11) -0.0060(8) -0.0011(8) -0.0044(9)
N6 0.0153(11) 0.0150(10) 0.0199(10) -0.0047(8) 0.0003(8) -0.0040(8)
C1 0.0127(13) 0.0218(14) 0.0322(14) -0.0050(11) -0.0004(11) -0.0045(10)
C2 0.0143(13) 0.0240(14) 0.0315(14) -0.0045(11) -0.0023(11) -0.0081(11)
C3 0.0193(14) 0.0164(13) 0.0313(14) -0.0048(11) -0.0038(11) -0.0085(11)
C4 0.0250(15) 0.0171(13) 0.0277(14) -0.0026(11) -0.0010(11) -0.0098(11)
C5 0.0214(14) 0.0209(13) 0.0207(12) -0.0021(10) 0.0037(10) -0.0100(11)
C6 0.0184(14) 0.0232(14) 0.0276(14) -0.0043(11) 0.0067(11) -0.0099(11)
C7 0.0191(14) 0.0233(14) 0.0250(13) -0.0099(11) 0.0033(11) -0.0063(11)
C8 0.0160(13) 0.0188(13) 0.0305(14) -0.0094(11) -0.0025(11) -0.0037(11)
C9 0.0151(13) 0.0161(12) 0.0305(14) -0.0068(10) -0.0045(10) -0.0042(10)
C10 0.0160(14) 0.0184(13) 0.0375(16) -0.0055(11) -0.0039(11) -0.0041(11)
C11 0.0275(16) 0.0152(13) 0.0426(17) -0.0067(12) -0.0068(13) -0.0030(12)
C12 0.0250(16) 0.0214(14) 0.0392(16) -0.0152(12) -0.0037(13) -0.0010(12)
C13 0.0218(15) 0.0259(15) 0.0326(15) -0.0133(12) 0.0000(12) -0.0025(12)
C14 0.0204(15) 0.0213(15) 0.0461(18) 0.0017(13) 0.0014(13) -0.0033(12)
C15 0.0308(18) 0.0339(18) 0.0416(18) 0.0091(14) 0.0054(14) -0.0046(14)
C16 0.044(2) 0.048(2) 0.0329(17) -0.0026(15) -0.0004(15) -0.0126(17)
C17 0.037(2) 0.053(2) 0.052(2) 0.0214(18) 0.0125(17) -0.0036(18)
C18 0.0250(17) 0.0339(18) 0.0418(18) 0.0103(14) -0.0001(14) -0.0016(14)
C19 0.042(2) 0.0274(17) 0.055(2) -0.0193(16) 0.0008(17) 0.0060(15)
C20 0.0196(14) 0.0219(13) 0.0247(13) -0.0028(11) -0.0066(11) -0.0079(11)
C21 0.0182(13) 0.0165(12) 0.0220(12) -0.0019(10) -0.0063(10) -0.0038(10)
C22 0.0188(13) 0.0138(12) 0.0208(12) -0.0018(9) -0.0086(10) -0.0036(10)
C23 0.0227(14) 0.0185(13) 0.0202(12) -0.0008(10) -0.0057(10) -0.0062(11)
C24 0.0250(15) 0.0200(13) 0.0218(13) -0.0039(10) -0.0050(11) -0.0041(11)
C25 0.0269(15) 0.0188(13) 0.0245(13) -0.0058(11) -0.0084(11) -0.0047(11)
C26 0.0251(15) 0.0186(13) 0.0287(14) -0.0019(11) -0.0106(11) -0.0099(11)
C27 0.0234(15) 0.0239(14) 0.0223(13) -0.0034(11) -0.0037(11) -0.0082(12)
C28 0.0294(16) 0.0269(15) 0.0280(14) 0.0000(12) -0.0047(12) -0.0139(13)
C29 0.049(2) 0.051(2) 0.045(2) 0.0103(16) -0.0082(17) -0.0345(19)
C30 0.0386(19) 0.0362(17) 0.0249(15) -0.0046(13) 0.0011(13) -0.0112(15)
C31 0.046(2) 0.0250(16) 0.0307(16) -0.0017(12) -0.0099(14) -0.0084(14)
C32 0.0364(18) 0.0248(15) 0.0359(16) -0.0109(13) -0.0065(13) -0.0106(13)
C33 0.0221(14) 0.0176(13) 0.0197(12) -0.0011(10) -0.0011(10) -0.0045(11)
C34 0.0212(14) 0.0162(13) 0.0226(13) -0.0036(10) -0.0023(10) -0.0031(11)
C35 0.0146(12) 0.0128(12) 0.0245(13) -0.0034(10) -0.0026(10) -0.0030(10)
C36 0.0189(14) 0.0163(13) 0.0246(13) -0.0034(10) -0.0022(10) -0.0028(10)
C37 0.0271(15) 0.0153(13) 0.0319(15) -0.0082(11) 0.0000(12) -0.0006(11)
C38 0.0288(16) 0.0131(13) 0.0346(15) 0.0012(11) -0.0050(12) -0.0027(11)
C39 0.0280(16) 0.0184(13) 0.0252(14) 0.0028(11) -0.0022(11) -0.0054(12)
C40 0.0246(15) 0.0198(13) 0.0235(13) -0.0049(11) -0.0003(11) -0.0020(11)
C41 0.0248(15) 0.0227(14) 0.0260(14) -0.0066(11) 0.0002(11) -0.0027(12)
C42 0.041(2) 0.057(2) 0.046(2) 0.0058(18) 0.0160(17) 0.0020(18)
C43 0.035(2) 0.125(4) 0.058(2) -0.045(3) 0.0042(18) -0.022(2)
C44 0.077(3) 0.045(2) 0.111(4) -0.047(2) 0.058(3) -0.026(2)
C45 0.048(2) 0.0161(15) 0.0426(18) 0.0001(13) -0.0002(15) -0.0015(14)
C46 0.0194(13) 0.0143(12) 0.0257(13) -0.0070(10) -0.0047(10) -0.0045(10)
C47 0.0215(14) 0.0156(12) 0.0247(13) -0.0086(10) -0.0037(11) -0.0032(10)
C48 0.0169(13) 0.0234(14) 0.0256(13) -0.0130(11) 0.0045(10) -0.0043(11)
C49 0.0203(14) 0.0232(14) 0.0200(12) -0.0096(10) 0.0055(10) -0.0067(11)
C50 0.0155(13) 0.0195(13) 0.0176(12) -0.0043(10) -0.0011(9) -0.0055(10)
C51 0.0195(13) 0.0201(13) 0.0178(12) -0.0054(10) -0.0023(10) -0.0062(11)
C52 0.0150(13) 0.0182(13) 0.0249(13) -0.0021(10) -0.0058(10) -0.0038(10)
C53 0.0137(12) 0.0172(12) 0.0227(12) -0.0038(10) 0.0000(10) -0.0034(10)
C54 0.0121(12) 0.0142(12) 0.0234(12) -0.0029(10) -0.0004(10) -0.0030(10)
C55 0.0169(13) 0.0206(13) 0.0223(13) -0.0015(10) -0.0023(10) -0.0058(11)
C56 0.0236(15) 0.0241(14) 0.0252(14) 0.0007(11) 0.0015(11) -0.0117(12)
C57 0.0234(15) 0.0241(14) 0.0316(15) 0.0003(11) -0.0027(12) -0.0132(12)
C58 0.0191(14) 0.0205(13) 0.0310(14) -0.0051(11) -0.0034(11) -0.0082(11)
C59 0.0195(14) 0.0247(14) 0.0194(12) -0.0002(10) -0.0030(10) -0.0096(11)
C60 0.0227(15) 0.0304(15) 0.0191(12) -0.0057(11) -0.0002(11) -0.0101(12)
C61 0.0326(18) 0.047(2) 0.0327(16) -0.0169(15) -0.0026(13) -0.0114(15)
C62 0.0299(17) 0.0425(19) 0.0277(15) -0.0066(13) 0.0057(12) -0.0156(15)
C63 0.0220(15) 0.0293(15) 0.0263(14) -0.0035(12) -0.0006(11) -0.0072(12)
C64 0.045(2) 0.0366(18) 0.0428(18) -0.0005(14) -0.0009(15) -0.0283(16)
C65 0.0163(13) 0.0192(13) 0.0252(13) -0.0071(10) -0.0019(10) -0.0015(10)
C66 0.0192(14) 0.0174(13) 0.0274(14) -0.0058(10) -0.0079(11) -0.0028(11)
C67 0.0189(13) 0.0129(12) 0.0264(13) -0.0046(10) -0.0077(10) -0.0025(10)
C68 0.0233(15) 0.0179(13) 0.0340(15) -0.0022(11) -0.0061(12) -0.0053(11)
C69 0.0310(17) 0.0155(14) 0.0475(18) 0.0003(12) -0.0074(14) -0.0075(12)
C70 0.0306(17) 0.0143(14) 0.0509(19) -0.0085(13) -0.0058(14) -0.0016(12)
C71 0.0249(15) 0.0219(14) 0.0338(15) -0.0088(12) -0.0071(12) -0.0008(12)
C72 0.0280(16) 0.0208(15) 0.0404(17) 0.0039(13) -0.0011(13) -0.0061(12)
C73 0.0332(18) 0.0251(15) 0.0434(18) 0.0023(13) -0.0030(14) -0.0145(14)
C74 0.062(3) 0.050(2) 0.047(2) -0.0033(17) -0.0026(18) -0.035(2)
C75 0.052(2) 0.0342(19) 0.051(2) 0.0087(16) -0.0116(18) -0.0126(17)
C76 0.045(2) 0.046(2) 0.047(2) 0.0056(17) 0.0034(17) -0.0191(18)
C77 0.047(2) 0.0202(17) 0.080(3) -0.0118(17) 0.000(2) -0.0026(15)
C78 0.0163(13) 0.0206(13) 0.0186(12) -0.0025(10) 0.0021(10) -0.0065(10)
C79 0.0173(13) 0.0172(12) 0.0199(12) -0.0036(10) -0.0033(10) -0.0055(10)
C80 0.0177(13) 0.0128(12) 0.0190(12) -0.0022(9) -0.0030(10) -0.0045(10)
C81 0.0184(13) 0.0185(13) 0.0210(12) -0.0050(10) -0.0022(10) -0.0050(10)
C82 0.0255(15) 0.0144(13) 0.0279(14) -0.0033(10) -0.0037(11) -0.0038(11)
C83 0.0235(15) 0.0179(13) 0.0282(14) 0.0011(11) -0.0034(11) -0.0086(11)
C84 0.0223(14) 0.0232(14) 0.0202(12) -0.0008(10) -0.0019(10) -0.0120(11)
C85 0.0230(14) 0.0179(13) 0.0181(12) -0.0062(10) -0.0015(10) 0.0018(11)
C86 0.0223(14) 0.0232(14) 0.0211(13) -0.0023(11) 0.0011(11) -0.0034(11)
C87 0.0334(17) 0.0284(16) 0.0348(16) -0.0067(13) 0.0051(13) -0.0121(14)
C88 0.0301(18) 0.0367(18) 0.0312(16) -0.0034(13) 0.0054(13) 0.0008(14)
C89 0.0229(15) 0.0302(16) 0.0276(14) -0.0035(12) -0.0036(12) -0.0043(12)
C90 0.0367(18) 0.0228(15) 0.0409(18) 0.0072(13) -0.0030(14) -0.0107(13)
C101 0.107(5) 0.125(5) 0.071(3) 0.013(3) -0.026(3) -0.060(4)
C102 0.085(3) 0.053(3) 0.045(2) -0.0070(19) 0.006(2) -0.012(2)
C103 0.077(3) 0.047(2) 0.041(2) -0.0105(18) 0.0059(19) -0.005(2)

loop_
_atom_type_symbol
_atom_type_description
_atom_type_scat_dispersion_real
_atom_type_scat_dispersion_imag
_atom_type_scat_source
C C 0.0033 0.0016 'International Tables Vol C Tables 4.2.6.8 and 6.1.1.4'
H H 0.0000 0.0000 'International Tables Vol C Tables 4.2.6.8 and 6.1.1.4'
N N 0.0061 0.0033 'International Tables Vol C Tables 4.2.6.8 and 6.1.1.4'
O O 0.0106 0.0060 'International Tables Vol C Tables 4.2.6.8 and 6.1.1.4'
K K 0.2009 0.2494 'International Tables Vol C Tables 4.2.6.8 and 6.1.1.4'
U U -9.6767 9.6646 'International Tables Vol C Tables 4.2.6.8 and 6.1.1.4'

loop_
_geom_angle_atom_site_label_1
_geom_angle_atom_site_label_2
_geom_angle_atom_site_label_3
_geom_angle
_geom_angle_site_symmetry_1
_geom_angle_site_symmetry_3
O7 U1 O8 72.04(6) . .
O7 U1 O2 148.65(6) . .
O8 U1 O2 80.78(6) . .
O7 U1 O1 87.38(6) . .
O8 U1 O1 89.55(6) . .
O2 U1 O1 76.88(6) . .
O7 U1 O3 107.35(6) . .
O8 U1 O3 78.28(6) . .
O2 U1 O3 81.39(6) . .
O1 U1 O3 156.55(6) . .
O7 U1 N3 80.45(6) . .
O8 U1 N3 128.28(6) . .
O2 U1 N3 129.89(6) . .
O1 U1 N3 132.57(6) . .
O3 U1 N3 69.26(6) . .
O7 U1 N2 135.24(6) . .
O8 U1 N2 151.81(6) . .
O2 U1 N2 74.44(6) . .
O1 U1 N2 97.61(6) . .
O3 U1 N2 84.83(6) . .
N3 U1 N2 63.56(6) . .
O7 U1 N1 79.26(6) . .
O8 U1 N1 145.29(6) . .
O2 U1 N1 118.77(6) . .
O1 U1 N1 69.72(6) . .
O3 U1 N1 129.97(6) . .
N3 U1 N1 63.02(6) . .
N2 U1 N1 61.53(6) . .
O7 U1 K2 96.13(4) . .
O8 U1 K2 44.73(4) . .
O2 U1 K2 52.80(4) . .
O1 U1 K2 52.83(4) . .
O3 U1 K2 106.30(4) . .
N3 U1 K2 173.00(5) . .
N2 U1 K2 122.18(4) . .
N1 U1 K2 122.55(4) . .
O7 U1 U2 36.53(4) . .
O8 U1 U2 35.54(4) . .
O2 U1 U2 114.58(4) . .
O1 U1 U2 87.00(4) . .
O3 U1 U2 94.17(4) . .
N3 U1 U2 107.44(5) . .
N2 U1 U2 170.71(4) . .
N1 U1 U2 113.19(5) . .
K2 U1 U2 66.974(13) . .
O7 U1 K1 85.23(5) . .
O8 U1 K1 36.87(4) . .
O2 U1 K1 82.15(5) . .
O1 U1 K1 125.16(4) . .
O3 U1 K1 41.70(4) . .
N3 U1 K1 99.43(5) . .
N2 U1 K1 124.46(5) . .
N1 U1 K1 158.15(4) . .
K2 U1 K1 74.112(16) . .
U2 U1 K1 57.320(13) . .
O8 U2 O7 71.53(6) . .
O8 U2 O6 90.60(6) . .
O7 U2 O6 89.30(6) . .
O8 U2 O4 83.86(6) . .
O7 U2 O4 149.54(6) . .
O6 U2 O4 72.89(6) . .
O8 U2 O5 79.67(6) . .
O7 U2 O5 111.68(6) . .
O6 U2 O5 152.16(6) . .
O4 U2 O5 80.12(6) . .
O8 U2 N5 127.33(6) . .
O7 U2 N5 80.01(6) . .
O6 U2 N5 133.05(6) . .
O4 U2 N5 130.17(6) . .
O5 U2 N5 70.93(6) . .
O8 U2 N6 140.71(6) . .
O7 U2 N6 75.03(6) . .
O6 U2 N6 68.78(6) . .
O4 U2 N6 118.48(6) . .
O5 U2 N6 132.79(6) . .
N5 U2 N6 64.28(6) . .
O8 U2 N4 155.76(6) . .
O7 U2 N4 132.23(6) . .
O6 U2 N4 93.95(6) . .
O4 U2 N4 74.82(6) . .
O5 U2 N4 85.35(6) . .
N5 U2 N4 63.44(6) . .
N6 U2 N4 62.20(6) . .
O8 U2 U1 36.46(4) . .
O7 U2 U1 35.10(4) . .
O6 U2 U1 91.04(4) . .
O4 U2 U1 118.75(4) . .
O5 U2 U1 96.07(4) . .
N5 U2 U1 104.19(5) . .
N6 U2 U1 108.29(4) . .
N4 U2 U1 166.41(4) . .
O8 U2 K1 43.84(5) . .
O7 U2 K1 92.56(4) . .
O6 U2 K1 51.86(4) . .
O4 U2 K1 56.98(4) . .
O5 U2 K1 107.02(4) . .
N5 U2 K1 170.57(5) . .
N6 U2 K1 119.58(4) . .
N4 U2 K1 125.92(4) . .
U1 U2 K1 66.622(13) . .
O8 U2 K2 36.18(4) . .
O7 U2 K2 85.23(4) . .
O6 U2 K2 124.95(4) . .
O4 U2 K2 85.21(4) . .
O5 U2 K2 44.12(4) . .
N5 U2 K2 99.73(5) . .
N6 U2 K2 156.23(4) . .
N4 U2 K2 128.47(4) . .
U1 U2 K2 56.496(11) . .
K1 U2 K2 73.690(17) . .
O8 K1 O3 68.77(5) . .
O8 K1 O6 73.57(5) . .
O3 K1 O6 91.06(5) . .
O8 K1 O4 65.19(5) . .
O3 K1 O4 129.40(5) . .
O6 K1 O4 56.92(5) . .
O8 K1 C35 91.48(6) . .
O3 K1 C35 24.38(6) . .
O6 K1 C35 89.17(6) . .
O4 K1 C35 142.31(6) . .
O8 K1 C85 128.70(6) . .
O3 K1 C85 109.68(6) . .
O6 K1 C85 55.14(6) . .
O4 K1 C85 84.53(6) . .
C35 K1 C85 88.80(7) . .
O8 K1 U2 36.42(4) . .
O3 K1 U2 89.02(4) . .
O6 K1 U2 40.91(3) . .
O4 K1 U2 40.68(3) . .
C35 K1 U2 103.30(5) . .
C85 K1 U2 94.05(5) . .
O8 K1 U1 31.72(4) . .
O3 K1 U1 37.29(4) . .
O6 K1 U1 77.06(4) . .
O4 K1 U1 93.81(4) . .
C35 K1 U1 59.81(5) . .
C85 K1 U1 123.51(5) . .
U2 K1 U1 56.058(9) . .
O8 K1 K2 26.44(4) . .
O3 K1 K2 80.00(4) . .
O6 K1 K2 96.91(4) . .
O4 K1 K2 68.08(4) . .
C35 K1 K2 104.36(5) . .
C85 K1 K2 149.41(5) . .
U2 K1 K2 56.354(14) . .
U1 K1 K2 49.100(11) . .
O8 K2 O5 67.95(5) . .
O8 K2 O2 67.54(5) . .
O5 K2 O2 131.84(5) . .
O8 K2 O1 74.94(5) . .
O5 K2 O1 87.99(6) . .
O2 K2 O1 63.50(5) . .
O8 K2 C67 89.08(6) . .
O5 K2 C67 22.99(6) . .
O2 K2 C67 143.95(6) . .
O1 K2 C67 84.66(6) . .
O8 K2 C14 128.74(7) . .
O5 K2 C14 95.08(7) . .
O2 K2 C14 98.56(7) . .
O1 K2 C14 55.77(6) . .
C67 K2 C14 74.39(7) . .
O8 K2 U1 38.36(4) . .
O5 K2 U1 90.41(4) . .
O2 K2 U1 42.09(4) . .
O1 K2 U1 42.71(4) . .
C67 K2 U1 102.90(5) . .
C14 K2 U1 97.96(5) . .
O8 K2 U2 30.60(4) . .
O5 K2 U2 37.85(4) . .
O2 K2 U2 95.07(4) . .
O1 K2 U2 74.73(4) . .
C67 K2 U2 58.49(4) . .
C14 K2 U2 113.63(6) . .
U1 K2 U2 56.530(11) . .
O8 K2 K1 26.62(4) . .
O5 K2 K1 80.76(4) . .
O2 K2 K1 67.34(4) . .
O1 K2 K1 98.41(4) . .
C67 K2 K1 103.75(5) . .
C14 K2 K1 154.11(5) . .
U1 K2 K1 56.788(15) . .
U2 K2 K1 49.956(11) . .
C9 O1 U1 144.79(16) . .
C9 O1 K2 129.39(15) . .
U1 O1 K2 84.45(5) . .
C22 O2 U1 126.68(14) . .
C22 O2 K2 139.78(15) . .
U1 O2 K2 85.12(5) . .
C35 O3 U1 144.62(16) . .
C35 O3 K1 101.40(14) . .
U1 O3 K1 101.01(6) . .
C54 O4 U2 127.11(15) . .
C54 O4 K1 143.08(15) . .
U2 O4 K1 82.34(5) . .
C67 O5 U2 141.56(16) . .
C67 O5 K2 104.28(14) . .
U2 O5 K2 98.03(6) . .
C80 O6 U2 146.50(16) . .
C80 O6 K1 120.82(14) . .
U2 O6 K1 87.23(5) . .
U1 O7 U2 108.37(7) . .
U2 O8 U1 108.00(7) . .
U2 O8 K2 113.22(7) . .
U1 O8 K2 96.91(6) . .
U2 O8 K1 99.74(6) . .
U1 O8 K1 111.41(7) . .
K2 O8 K1 126.93(7) . .
C1 N1 C6 111.3(2) . .
C1 N1 C7 111.7(2) . .
C6 N1 C7 106.9(2) . .
C1 N1 U1 107.08(15) . .
C6 N1 U1 113.99(15) . .
C7 N1 U1 105.72(14) . .
C3 N2 C2 111.5(2) . .
C3 N2 C20 109.8(2) . .
C2 N2 C20 106.6(2) . .
C3 N2 U1 103.20(14) . .
C2 N2 U1 116.53(15) . .
C20 N2 U1 109.09(14) . .
C5 N3 C4 111.5(2) . .
C5 N3 C33 106.1(2) . .
C4 N3 C33 112.9(2) . .
C5 N3 U1 105.62(14) . .
C4 N3 U1 116.12(15) . .
C33 N3 U1 103.79(14) . .
C46 N4 C51 110.68(19) . .
C46 N4 C52 111.14(19) . .
C51 N4 C52 106.35(19) . .
C46 N4 U2 103.50(14) . .
C51 N4 U2 116.22(14) . .
C52 N4 U2 109.01(14) . .
C48 N5 C47 111.6(2) . .
C48 N5 C65 106.0(2) . .
C47 N5 C65 113.11(19) . .
C48 N5 U2 105.71(14) . .
C47 N5 U2 117.03(15) . .
C65 N5 U2 102.38(14) . .
C50 N6 C49 111.05(19) . .
C50 N6 C78 110.90(19) . .
C49 N6 C78 107.65(19) . .
C50 N6 U2 106.61(14) . .
C49 N6 U2 112.78(14) . .
C78 N6 U2 107.84(14) . .
N1 C1 C2 111.8(2) . .
N1 C1 H1A 109.3 . .
C2 C1 H1A 109.3 . .
N1 C1 H1B 109.3 . .
C2 C1 H1B 109.3 . .
H1A C1 H1B 107.9 . .
N2 C2 C1 112.6(2) . .
N2 C2 H2A 109.1 . .
C1 C2 H2A 109.1 . .
N2 C2 H2B 109.1 . .
C1 C2 H2B 109.1 . .
H2A C2 H2B 107.8 . .
N2 C3 C4 113.6(2) . .
N2 C3 H3A 108.9 . .
C4 C3 H3A 108.9 . .
N2 C3 H3B 108.9 . .
C4 C3 H3B 108.9 . .
H3A C3 H3B 107.7 . .
N3 C4 C3 113.5(2) . .
N3 C4 H4A 108.9 . .
C3 C4 H4A 108.9 . .
N3 C4 H4B 108.9 . .
C3 C4 H4B 108.9 . .
H4A C4 H4B 107.7 . .
N3 C5 C6 113.3(2) . .
N3 C5 H5A 108.9 . .
C6 C5 H5A 108.9 . .
N3 C5 H5B 108.9 . .
C6 C5 H5B 108.9 . .
H5A C5 H5B 107.7 . .
N1 C6 C5 112.4(2) . .
N1 C6 H6A 109.1 . .
C5 C6 H6A 109.1 . .
N1 C6 H6B 109.1 . .
C5 C6 H6B 109.1 . .
H6A C6 H6B 107.9 . .
N1 C7 C8 117.2(2) . .
N1 C7 H7A 108.0 . .
C8 C7 H7A 108.0 . .
N1 C7 H7B 108.0 . .
C8 C7 H7B 108.0 . .
H7A C7 H7B 107.3 . .
C13 C8 C9 121.5(2) . .
C13 C8 C7 116.3(2) . .
C9 C8 C7 122.0(2) . .
O1 C9 C8 120.9(2) . .
O1 C9 C10 122.6(2) . .
C8 C9 C10 116.5(2) . .
C11 C10 C9 119.3(3) . .
C11 C10 C14 118.3(2) . .
C9 C10 C14 122.4(3) . .
C12 C11 C10 123.9(3) . .
C12 C11 H11A 118.0 . .
C10 C11 H11A 118.0 . .
C13 C12 C11 116.5(3) . .
C13 C12 C19 121.3(3) . .
C11 C12 C19 122.2(3) . .
C12 C13 C8 122.2(3) . .
C12 C13 H13A 118.9 . .
C8 C13 H13A 118.9 . .
C10 C14 C15 117.1(2) . .
C10 C14 K2 104.37(17) . .
C15 C14 K2 102.84(19) . .
C10 C14 H14A 108.0 . .
C15 C14 H14A 108.0 . .
K2 C14 H14A 116.8 . .
C10 C14 H14B 108.0 . .
C15 C14 H14B 108.0 . .
H14A C14 H14B 107.3 . .
C16 C15 C17 111.6(3) . .
C16 C15 C14 109.6(3) . .
C17 C15 C14 107.3(3) . .
C16 C15 C18 109.4(3) . .
C17 C15 C18 108.0(3) . .
C14 C15 C18 110.9(3) . .
C15 C16 H16A 109.5 . .
C15 C16 H16B 109.5 . .
H16A C16 H16B 109.5 . .
C15 C16 H16C 109.5 . .
H16A C16 H16C 109.5 . .
H16B C16 H16C 109.5 . .
C15 C17 H17A 109.5 . .
C15 C17 H17B 109.5 . .
H17A C17 H17B 109.5 . .
C15 C17 H17C 109.5 . .
H17A C17 H17C 109.5 . .
H17B C17 H17C 109.5 . .
C15 C18 H18A 109.5 . .
C15 C18 H18B 109.5 . .
H18A C18 H18B 109.5 . .
C15 C18 H18C 109.5 . .
H18A C18 H18C 109.5 . .
H18B C18 H18C 109.5 . .
C12 C19 H19A 109.5 . .
C12 C19 H19B 109.5 . .
H19A C19 H19B 109.5 . .
C12 C19 H19C 109.5 . .
H19A C19 H19C 109.5 . .
H19B C19 H19C 109.5 . .
C21 C20 N2 117.3(2) . .
C21 C20 H20A 108.0 . .
N2 C20 H20A 108.0 . .
C21 C20 H20B 108.0 . .
N2 C20 H20B 108.0 . .
H20A C20 H20B 107.2 . .
C26 C21 C22 120.9(3) . .
C26 C21 C20 119.2(2) . .
C22 C21 C20 119.4(2) . .
O2 C22 C21 119.3(2) . .
O2 C22 C23 123.1(2) . .
C21 C22 C23 117.5(2) . .
C24 C23 C22 119.3(2) . .
C24 C23 C27 118.2(2) . .
C22 C23 C27 122.5(2) . .
C25 C24 C23 123.3(3) . .
C25 C24 H24A 118.4 . .
C23 C24 H24A 118.4 . .
C26 C25 C24 116.8(2) . .
C26 C25 C32 122.5(3) . .
C24 C25 C32 120.7(3) . .
C25 C26 C21 121.8(2) . .
C25 C26 H26A 119.1 . .
C21 C26 H26A 119.1 . .
C23 C27 C28 116.0(2) . .
C23 C27 H27A 108.3 . .
C28 C27 H27A 108.3 . .
C23 C27 H27B 108.3 . .
C28 C27 H27B 108.3 . .
H27A C27 H27B 107.4 . .
C31 C28 C30 108.4(2) . .
C31 C28 C29 110.3(3) . .
C30 C28 C29 108.1(3) . .
C31 C28 C27 110.0(2) . .
C30 C28 C27 111.7(2) . .
C29 C28 C27 108.3(2) . .
C28 C29 H29A 109.5 . .
C28 C29 H29B 109.5 . .
H29A C29 H29B 109.5 . .
C28 C29 H29C 109.5 . .
H29A C29 H29C 109.5 . .
H29B C29 H29C 109.5 . .
C28 C30 H30A 109.5 . .
C28 C30 H30B 109.5 . .
H30A C30 H30B 109.5 . .
C28 C30 H30C 109.5 . .
H30A C30 H30C 109.5 . .
H30B C30 H30C 109.5 . .
C28 C31 H31A 109.5 . .
C28 C31 H31B 109.5 . .
H31A C31 H31B 109.5 . .
C28 C31 H31C 109.5 . .
H31A C31 H31C 109.5 . .
H31B C31 H31C 109.5 . .
C25 C32 H32A 109.5 . .
C25 C32 H32B 109.5 . .
H32A C32 H32B 109.5 . .
C25 C32 H32C 109.5 . .
H32A C32 H32C 109.5 . .
H32B C32 H32C 109.5 . .
C34 C33 N3 114.6(2) . .
C34 C33 H33A 108.6 . .
N3 C33 H33A 108.6 . .
C34 C33 H33B 108.6 . .
N3 C33 H33B 108.6 . .
H33A C33 H33B 107.6 . .
C39 C34 C35 121.0(2) . .
C39 C34 C33 119.9(2) . .
C35 C34 C33 119.1(2) . .
O3 C35 C34 118.8(2) . .
O3 C35 C36 123.1(2) . .
C34 C35 C36 118.1(2) . .
O3 C35 K1 54.21(11) . .
C34 C35 K1 121.05(17) . .
C36 C35 K1 95.74(16) . .
C37 C36 C35 118.3(2) . .
C37 C36 C40 120.2(2) . .
C35 C36 C40 121.5(2) . .
C38 C37 C36 123.4(3) . .
C38 C37 H37A 118.3 . .
C36 C37 H37A 118.3 . .
C39 C38 C37 117.3(2) . .
C39 C38 C45 121.9(3) . .
C37 C38 C45 120.7(3) . .
C38 C39 C34 121.7(3) . .
C38 C39 H39A 119.1 . .
C34 C39 H39A 119.1 . .
C36 C40 C41 119.6(2) . .
C36 C40 H40A 107.4 . .
C41 C40 H40A 107.4 . .
C36 C40 H40B 107.4 . .
C41 C40 H40B 107.4 . .
H40A C40 H40B 106.9 . .
C44 C41 C42 106.1(3) . .
C44 C41 C43 108.6(3) . .
C42 C41 C43 107.1(3) . .
C44 C41 C40 113.8(3) . .
C42 C41 C40 108.3(2) . .
C43 C41 C40 112.6(3) . .
C41 C42 H42A 109.5 . .
C41 C42 H42B 109.5 . .
H42A C42 H42B 109.5 . .
C41 C42 H42C 109.5 . .
H42A C42 H42C 109.5 . .
H42B C42 H42C 109.5 . .
C41 C43 H43A 109.5 . .
C41 C43 H43B 109.5 . .
H43A C43 H43B 109.5 . .
C41 C43 H43C 109.5 . .
H43A C43 H43C 109.5 . .
H43B C43 H43C 109.5 . .
C41 C44 H44A 109.5 . .
C41 C44 H44B 109.5 . .
H44A C44 H44B 109.5 . .
C41 C44 H44C 109.5 . .
H44A C44 H44C 109.5 . .
H44B C44 H44C 109.5 . .
C38 C45 H45A 109.5 . .
C38 C45 H45B 109.5 . .
H45A C45 H45B 109.5 . .
C38 C45 H45C 109.5 . .
H45A C45 H45C 109.5 . .
H45B C45 H45C 109.5 . .
N4 C46 C47 112.6(2) . .
N4 C46 H46A 109.1 . .
C47 C46 H46A 109.1 . .
N4 C46 H46B 109.1 . .
C47 C46 H46B 109.1 . .
H46A C46 H46B 107.8 . .
N5 C47 C46 113.4(2) . .
N5 C47 H47A 108.9 . .
C46 C47 H47A 108.9 . .
N5 C47 H47B 108.9 . .
C46 C47 H47B 108.9 . .
H47A C47 H47B 107.7 . .
N5 C48 C49 114.0(2) . .
N5 C48 H48A 108.8 . .
C49 C48 H48A 108.8 . .
N5 C48 H48B 108.8 . .
C49 C48 H48B 108.8 . .
H48A C48 H48B 107.7 . .
N6 C49 C48 113.6(2) . .
N6 C49 H49A 108.8 . .
C48 C49 H49A 108.8 . .
N6 C49 H49B 108.8 . .
C48 C49 H49B 108.8 . .
H49A C49 H49B 107.7 . .
N6 C50 C51 112.2(2) . .
N6 C50 H50A 109.2 . .
C51 C50 H50A 109.2 . .
N6 C50 H50B 109.2 . .
C51 C50 H50B 109.2 . .
H50A C50 H50B 107.9 . .
N4 C51 C50 111.8(2) . .
N4 C51 H51A 109.3 . .
C50 C51 H51A 109.3 . .
N4 C51 H51B 109.3 . .
C50 C51 H51B 109.3 . .
H51A C51 H51B 107.9 . .
N4 C52 C53 117.3(2) . .
N4 C52 H52A 108.0 . .
C53 C52 H52A 108.0 . .
N4 C52 H52B 108.0 . .
C53 C52 H52B 108.0 . .
H52A C52 H52B 107.2 . .
C58 C53 C54 120.5(2) . .
C58 C53 C52 119.1(2) . .
C54 C53 C52 120.2(2) . .
O4 C54 C53 119.6(2) . .
O4 C54 C55 122.0(2) . .
C53 C54 C55 118.4(2) . .
C56 C55 C54 118.4(2) . .
C56 C55 C59 120.6(2) . .
C54 C55 C59 120.9(2) . .
C57 C56 C55 123.5(2) . .
C57 C56 H56A 118.2 . .
C55 C56 H56A 118.2 . .
C56 C57 C58 117.1(2) . .
C56 C57 C64 121.8(3) . .
C58 C57 C64 121.2(3) . .
C57 C58 C53 121.8(3) . .
C57 C58 H58A 119.1 . .
C53 C58 H58A 119.1 . .
C55 C59 C60 116.8(2) . .
C55 C59 H59A 108.1 . .
C60 C59 H59A 108.1 . .
C55 C59 H59B 108.1 . .
C60 C59 H59B 108.1 . .
H59A C59 H59B 107.3 . .
C63 C60 C62 108.8(2) . .
C63 C60 C61 109.4(2) . .
C62 C60 C61 108.9(2) . .
C63 C60 C59 110.3(2) . .
C62 C60 C59 111.6(2) . .
C61 C60 C59 107.8(2) . .
C60 C61 H61A 109.5 . .
C60 C61 H61B 109.5 . .
H61A C61 H61B 109.5 . .
C60 C61 H61C 109.5 . .
H61A C61 H61C 109.5 . .
H61B C61 H61C 109.5 . .
C60 C62 H62A 109.5 . .
C60 C62 H62B 109.5 . .
H62A C62 H62B 109.5 . .
C60 C62 H62C 109.5 . .
H62A C62 H62C 109.5 . .
H62B C62 H62C 109.5 . .
C60 C63 H63A 109.5 . .
C60 C63 H63B 109.5 . .
H63A C63 H63B 109.5 . .
C60 C63 H63C 109.5 . .
H63A C63 H63C 109.5 . .
H63B C63 H63C 109.5 . .
C57 C64 H64A 109.5 . .
C57 C64 H64B 109.5 . .
H64A C64 H64B 109.5 . .
C57 C64 H64C 109.5 . .
H64A C64 H64C 109.5 . .
H64B C64 H64C 109.5 . .
C66 C65 N5 113.8(2) . .
C66 C65 H65A 108.8 . .
N5 C65 H65A 108.8 . .
C66 C65 H65B 108.8 . .
N5 C65 H65B 108.8 . .
H65A C65 H65B 107.7 . .
C71 C66 C67 121.2(3) . .
C71 C66 C65 119.4(3) . .
C67 C66 C65 119.4(2) . .
O5 C67 C66 118.9(2) . .
O5 C67 C68 123.1(2) . .
C66 C67 C68 117.9(2) . .
O5 C67 K2 52.73(12) . .
C66 C67 K2 114.18(16) . .
C68 C67 K2 103.76(17) . .
C69 C68 C67 117.8(3) . .
C69 C68 C72 117.9(3) . .
C67 C68 C72 124.0(2) . .
C70 C69 C68 124.0(3) . .
C70 C69 H69A 118.0 . .
C68 C69 H69A 118.0 . .
C71 C70 C69 117.6(3) . .
C71 C70 C77 122.1(3) . .
C69 C70 C77 120.3(3) . .
C70 C71 C66 121.4(3) . .
C70 C71 H71A 119.3 . .
C66 C71 H71A 119.3 . .
C68 C72 C73 118.2(3) . .
C68 C72 H72A 107.8 . .
C73 C72 H72A 107.8 . .
C68 C72 H72B 107.8 . .
C73 C72 H72B 107.8 . .
H72A C72 H72B 107.1 . .
C75 C73 C74 109.1(3) . .
C75 C73 C76 108.6(3) . .
C74 C73 C76 107.8(3) . .
C75 C73 C72 114.4(3) . .
C74 C73 C72 107.9(2) . .
C76 C73 C72 108.9(3) . .
C73 C74 H74A 109.5 . .
C73 C74 H74B 109.5 . .
H74A C74 H74B 109.5 . .
C73 C74 H74C 109.5 . .
H74A C74 H74C 109.5 . .
H74B C74 H74C 109.5 . .
C73 C75 H75A 109.5 . .
C73 C75 H75B 109.5 . .
H75A C75 H75B 109.5 . .
C73 C75 H75C 109.5 . .
H75A C75 H75C 109.5 . .
H75B C75 H75C 109.5 . .
C73 C76 H76A 109.5 . .
C73 C76 H76B 109.5 . .
H76A C76 H76B 109.5 . .
C73 C76 H76C 109.5 . .
H76A C76 H76C 109.5 . .
H76B C76 H76C 109.5 . .
C70 C77 H77A 109.5 . .
C70 C77 H77B 109.5 . .
H77A C77 H77B 109.5 . .
C70 C77 H77C 109.5 . .
H77A C77 H77C 109.5 . .
H77B C77 H77C 109.5 . .
N6 C78 C79 117.4(2) . .
N6 C78 H78A 107.9 . .
C79 C78 H78A 107.9 . .
N6 C78 H78B 107.9 . .
C79 C78 H78B 107.9 . .
H78A C78 H78B 107.2 . .
C84 C79 C80 120.1(2) . .
C84 C79 C78 116.9(2) . .
C80 C79 C78 123.0(2) . .
O6 C80 C79 120.7(2) . .
O6 C80 C81 121.3(2) . .
C79 C80 C81 118.0(2) . .
C82 C81 C80 119.0(2) . .
C82 C81 C85 118.3(2) . .
C80 C81 C85 122.7(2) . .
C83 C82 C81 123.0(3) . .
C83 C82 H82A 118.5 . .
C81 C82 H82A 118.5 . .
C84 C83 C82 117.0(2) . .
C84 C83 C90 121.8(3) . .
C82 C83 C90 121.2(3) . .
C83 C84 C79 122.4(2) . .
C83 C84 H84A 118.8 . .
C79 C84 H84A 118.8 . .
C81 C85 C86 116.5(2) . .
C81 C85 K1 96.15(15) . .
C86 C85 K1 125.91(16) . .
C81 C85 H85A 108.2 . .
C86 C85 H85A 108.2 . .
K1 C85 H85A 99.9 . .
C81 C85 H85B 108.2 . .
C86 C85 H85B 108.2 . .
H85A C85 H85B 107.3 . .
C89 C86 C87 110.0(2) . .
C89 C86 C88 107.6(2) . .
C87 C86 C88 110.1(2) . .
C89 C86 C85 112.4(2) . .
C87 C86 C85 108.9(2) . .
C88 C86 C85 107.8(2) . .
C86 C87 H87A 109.5 . .
C86 C87 H87B 109.5 . .
H87A C87 H87B 109.5 . .
C86 C87 H87C 109.5 . .
H87A C87 H87C 109.5 . .
H87B C87 H87C 109.5 . .
C86 C88 H88A 109.5 . .
C86 C88 H88B 109.5 . .
H88A C88 H88B 109.5 . .
C86 C88 H88C 109.5 . .
H88A C88 H88C 109.5 . .
H88B C88 H88C 109.5 . .
C86 C89 H89A 109.5 . .
C86 C89 H89B 109.5 . .
H89A C89 H89B 109.5 . .
C86 C89 H89C 109.5 . .
H89A C89 H89C 109.5 . .
H89B C89 H89C 109.5 . .
C83 C90 H90A 109.5 . .
C83 C90 H90B 109.5 . .
H90A C90 H90B 109.5 . .
C83 C90 H90C 109.5 . .
H90A C90 H90C 109.5 . .
H90B C90 H90C 109.5 . .
C102 C101 H10A 109.5 . .
C102 C101 H10B 109.5 . .
H10A C101 H10B 109.5 . .
C102 C101 H10C 109.5 . .
H10A C101 H10C 109.5 . .
H10B C101 H10C 109.5 . .
C101 C102 C103 111.7(4) . .
C101 C102 H10D 109.3 . .
C103 C102 H10D 109.3 . .
C101 C102 H10E 109.3 . .
C103 C102 H10E 109.3 . .
H10D C102 H10E 107.9 . .
C102 C103 C103 114.2(4) . 2_766
C102 C103 H10F 108.7 . .
C103 C103 H10F 108.7 2_766 .
C102 C103 H10G 108.7 . .
C103 C103 H10G 108.7 2_766 .
H10F C103 H10G 107.6 . .

loop_
_geom_bond_atom_site_label_1
_geom_bond_atom_site_label_2
_geom_bond_distance
_geom_bond_site_symmetry_2
U1 O7 2.1259(17) .
U1 O8 2.1927(16) .
U1 O2 2.3595(17) .
U1 O1 2.3904(17) .
U1 O3 2.3964(17) .
U1 N3 2.744(2) .
U1 N2 2.830(2) .
U1 N1 2.841(2) .
U1 K2 3.5076(7) .
U1 U2 3.5090(4) .
U1 K1 3.8825(8) .
U2 O8 2.1445(16) .
U2 O7 2.2010(17) .
U2 O6 2.3341(17) .
U2 O4 2.3416(17) .
U2 O5 2.3990(17) .
U2 N5 2.710(2) .
U2 N6 2.817(2) .
U2 N4 2.825(2) .
U2 K1 3.5601(7) .
U2 K2 3.8713(8) .
K1 O8 2.5021(18) .
K1 O3 2.6312(18) .
K1 O6 2.8034(18) .
K1 O4 3.0121(18) .
K1 C35 3.180(3) .
K1 C85 3.431(3) .
K1 K2 4.4633(10) .
K2 O8 2.4866(17) .
K2 O5 2.7217(18) .
K2 O2 2.8040(18) .
K2 O1 2.8083(19) .
K2 C67 3.314(3) .
K2 C14 3.409(3) .
O1 C9 1.339(3) .
O2 C22 1.337(3) .
O3 C35 1.339(3) .
O4 C54 1.335(3) .
O5 C67 1.336(3) .
O6 C80 1.331(3) .
N1 C1 1.468(3) .
N1 C6 1.480(3) .
N1 C7 1.488(3) .
N2 C3 1.478(3) .
N2 C2 1.500(3) .
N2 C20 1.501(3) .
N3 C5 1.481(3) .
N3 C4 1.487(3) .
N3 C33 1.495(3) .
N4 C46 1.480(3) .
N4 C51 1.487(3) .
N4 C52 1.494(3) .
N5 C48 1.477(3) .
N5 C47 1.487(3) .
N5 C65 1.500(3) .
N6 C50 1.472(3) .
N6 C49 1.484(3) .
N6 C78 1.487(3) .
C1 C2 1.512(4) .
C1 H1A 0.9900 .
C1 H1B 0.9900 .
C2 H2A 0.9900 .
C2 H2B 0.9900 .
C3 C4 1.523(4) .
C3 H3A 0.9900 .
C3 H3B 0.9900 .
C4 H4A 0.9900 .
C4 H4B 0.9900 .
C5 C6 1.504(4) .
C5 H5A 0.9900 .
C5 H5B 0.9900 .
C6 H6A 0.9900 .
C6 H6B 0.9900 .
C7 C8 1.494(4) .
C7 H7A 0.9900 .
C7 H7B 0.9900 .
C8 C13 1.395(4) .
C8 C9 1.410(4) .
C9 C10 1.421(4) .
C10 C11 1.397(4) .
C10 C14 1.511(4) .
C11 C12 1.382(4) .
C11 H11A 0.9500 .
C12 C13 1.373(4) .
C12 C19 1.515(4) .
C13 H13A 0.9500 .
C14 C15 1.533(5) .
C14 H14A 0.9900 .
C14 H14B 0.9900 .
C15 C16 1.529(5) .
C15 C17 1.531(4) .
C15 C18 1.539(4) .
C16 H16A 0.9800 .
C16 H16B 0.9800 .
C16 H16C 0.9800 .
C17 H17A 0.9800 .
C17 H17B 0.9800 .
C17 H17C 0.9800 .
C18 H18A 0.9800 .
C18 H18B 0.9800 .
C18 H18C 0.9800 .
C19 H19A 0.9800 .
C19 H19B 0.9800 .
C19 H19C 0.9800 .
C20 C21 1.499(4) .
C20 H20A 0.9900 .
C20 H20B 0.9900 .
C21 C26 1.390(4) .
C21 C22 1.413(3) .
C22 C23 1.414(4) .
C23 C24 1.393(4) .
C23 C27 1.511(4) .
C24 C25 1.393(4) .
C24 H24A 0.9500 .
C25 C26 1.391(4) .
C25 C32 1.512(4) .
C26 H26A 0.9500 .
C27 C28 1.549(4) .
C27 H27A 0.9900 .
C27 H27B 0.9900 .
C28 C31 1.520(4) .
C28 C30 1.526(4) .
C28 C29 1.532(4) .
C29 H29A 0.9800 .
C29 H29B 0.9800 .
C29 H29C 0.9800 .
C30 H30A 0.9800 .
C30 H30B 0.9800 .
C30 H30C 0.9800 .
C31 H31A 0.9800 .
C31 H31B 0.9800 .
C31 H31C 0.9800 .
C32 H32A 0.9800 .
C32 H32B 0.9800 .
C32 H32C 0.9800 .
C33 C34 1.492(4) .
C33 H33A 0.9900 .
C33 H33B 0.9900 .
C34 C39 1.389(4) .
C34 C35 1.408(4) .
C35 C36 1.419(4) .
C36 C37 1.403(4) .
C36 C40 1.519(4) .
C37 C38 1.387(4) .
C37 H37A 0.9500 .
C38 C39 1.381(4) .
C38 C45 1.517(4) .
C39 H39A 0.9500 .
C40 C41 1.552(4) .
C40 H40A 0.9900 .
C40 H40B 0.9900 .
C41 C44 1.510(5) .
C41 C42 1.516(4) .
C41 C43 1.517(5) .
C42 H42A 0.9800 .
C42 H42B 0.9800 .
C42 H42C 0.9800 .
C43 H43A 0.9800 .
C43 H43B 0.9800 .
C43 H43C 0.9800 .
C44 H44A 0.9800 .
C44 H44B 0.9800 .
C44 H44C 0.9800 .
C45 H45A 0.9800 .
C45 H45B 0.9800 .
C45 H45C 0.9800 .
C46 C47 1.527(4) .
C46 H46A 0.9900 .
C46 H46B 0.9900 .
C47 H47A 0.9900 .
C47 H47B 0.9900 .
C48 C49 1.512(4) .
C48 H48A 0.9900 .
C48 H48B 0.9900 .
C49 H49A 0.9900 .
C49 H49B 0.9900 .
C50 C51 1.512(3) .
C50 H50A 0.9900 .
C50 H50B 0.9900 .
C51 H51A 0.9900 .
C51 H51B 0.9900 .
C52 C53 1.499(3) .
C52 H52A 0.9900 .
C52 H52B 0.9900 .
C53 C58 1.390(3) .
C53 C54 1.407(3) .
C54 C55 1.415(3) .
C55 C56 1.395(4) .
C55 C59 1.506(4) .
C56 C57 1.383(4) .
C56 H56A 0.9500 .
C57 C58 1.386(4) .
C57 C64 1.508(4) .
C58 H58A 0.9500 .
C59 C60 1.550(4) .
C59 H59A 0.9900 .
C59 H59B 0.9900 .
C60 C63 1.519(4) .
C60 C62 1.530(4) .
C60 C61 1.532(4) .
C61 H61A 0.9800 .
C61 H61B 0.9800 .
C61 H61C 0.9800 .
C62 H62A 0.9800 .
C62 H62B 0.9800 .
C62 H62C 0.9800 .
C63 H63A 0.9800 .
C63 H63B 0.9800 .
C63 H63C 0.9800 .
C64 H64A 0.9800 .
C64 H64B 0.9800 .
C64 H64C 0.9800 .
C65 C66 1.489(4) .
C65 H65A 0.9900 .
C65 H65B 0.9900 .
C66 C71 1.388(4) .
C66 C67 1.417(4) .
C67 C68 1.427(4) .
C68 C69 1.401(4) .
C68 C72 1.511(4) .
C69 C70 1.382(4) .
C69 H69A 0.9500 .
C70 C71 1.381(4) .
C70 C77 1.513(4) .
C71 H71A 0.9500 .
C72 C73 1.554(4) .
C72 H72A 0.9900 .
C72 H72B 0.9900 .
C73 C75 1.519(4) .
C73 C74 1.520(4) .
C73 C76 1.529(5) .
C74 H74A 0.9800 .
C74 H74B 0.9800 .
C74 H74C 0.9800 .
C75 H75A 0.9800 .
C75 H75B 0.9800 .
C75 H75C 0.9800 .
C76 H76A 0.9800 .
C76 H76B 0.9800 .
C76 H76C 0.9800 .
C77 H77A 0.9800 .
C77 H77B 0.9800 .
C77 H77C 0.9800 .
C78 C79 1.506(4) .
C78 H78A 0.9900 .
C78 H78B 0.9900 .
C79 C84 1.397(3) .
C79 C80 1.410(3) .
C80 C81 1.422(4) .
C81 C82 1.394(4) .
C81 C85 1.512(4) .
C82 C83 1.393(4) .
C82 H82A 0.9500 .
C83 C84 1.385(4) .
C83 C90 1.506(4) .
C84 H84A 0.9500 .
C85 C86 1.554(4) .
C85 H85A 0.9900 .
C85 H85B 0.9900 .
C86 C89 1.519(4) .
C86 C87 1.526(4) .
C86 C88 1.537(4) .
C87 H87A 0.9800 .
C87 H87B 0.9800 .
C87 H87C 0.9800 .
C88 H88A 0.9800 .
C88 H88B 0.9800 .
C88 H88C 0.9800 .
C89 H89A 0.9800 .
C89 H89B 0.9800 .
C89 H89C 0.9800 .
C90 H90A 0.9800 .
C90 H90B 0.9800 .
C90 H90C 0.9800 .
C101 C102 1.520(7) .
C101 H10A 0.9800 .
C101 H10B 0.9800 .
C101 H10C 0.9800 .
C102 C103 1.527(6) .
C102 H10D 0.9900 .
C102 H10E 0.9900 .
C103 C103 1.535(9) 2_766
C103 H10F 0.9900 .
C103 H10G 0.9900 .

loop_
_geom_torsion_atom_site_label_1
_geom_torsion_atom_site_label_2
_geom_torsion_atom_site_label_3
_geom_torsion_atom_site_label_4
_geom_torsion
_geom_torsion_site_symmetry_4
O7 U1 U2 O8 -176.92(10) .
O2 U1 U2 O8 19.33(9) .
O1 U1 U2 O8 93.44(8) .
O3 U1 U2 O8 -63.09(8) .
N3 U1 U2 O8 -132.65(9) .
N1 U1 U2 O8 159.85(9) .
K2 U1 U2 O8 42.86(7) .
K1 U1 U2 O8 -42.51(7) .
O8 U1 U2 O7 176.92(10) .
O2 U1 U2 O7 -163.75(9) .
O1 U1 U2 O7 -89.65(9) .
O3 U1 U2 O7 113.82(8) .
N3 U1 U2 O7 44.26(9) .
N1 U1 U2 O7 -23.23(9) .
K2 U1 U2 O7 -140.22(8) .
K1 U1 U2 O7 134.41(7) .
O7 U1 U2 O6 -87.31(8) .
O8 U1 U2 O6 89.61(8) .
O2 U1 U2 O6 108.95(6) .
O1 U1 U2 O6 -176.95(6) .
O3 U1 U2 O6 26.52(6) .
N3 U1 U2 O6 -43.04(6) .
N1 U1 U2 O6 -110.54(6) .
K2 U1 U2 O6 132.47(4) .
K1 U1 U2 O6 47.10(4) .
O7 U1 U2 O4 -158.30(9) .
O8 U1 U2 O4 18.62(9) .
O2 U1 U2 O4 37.95(7) .
O1 U1 U2 O4 112.05(6) .
O3 U1 U2 O4 -44.48(6) .
N3 U1 U2 O4 -114.03(7) .
N1 U1 U2 O4 178.47(6) .
K2 U1 U2 O4 61.48(5) .
K1 U1 U2 O4 -23.89(5) .
O7 U1 U2 O5 119.65(9) .
O8 U1 U2 O5 -63.43(8) .
O2 U1 U2 O5 -44.09(6) .
O1 U1 U2 O5 30.01(6) .
O3 U1 U2 O5 -126.52(6) .
N3 U1 U2 O5 163.92(6) .
N1 U1 U2 O5 96.42(6) .
K2 U1 U2 O5 -20.57(4) .
K1 U1 U2 O5 -105.94(4) .
O7 U1 U2 N5 47.84(9) .
O8 U1 U2 N5 -135.24(8) .
O2 U1 U2 N5 -115.91(7) .
O1 U1 U2 N5 -41.81(6) .
O3 U1 U2 N5 161.66(6) .
N3 U1 U2 N5 92.10(7) .
N1 U1 U2 N5 24.61(6) .
K2 U1 U2 N5 -92.39(5) .
K1 U1 U2 N5 -177.76(5) .
O7 U1 U2 N6 -19.35(9) .
O8 U1 U2 N6 157.57(8) .
O2 U1 U2 N6 176.91(6) .
O1 U1 U2 N6 -108.99(6) .
O3 U1 U2 N6 94.48(6) .
N3 U1 U2 N6 24.92(6) .
N1 U1 U2 N6 -42.58(6) .
K2 U1 U2 N6 -159.57(5) .
K1 U1 U2 N6 115.06(5) .
O7 U1 U2 N4 24.31(19) .
O8 U1 U2 N4 -158.77(19) .
O2 U1 U2 N4 -139.44(18) .
O1 U1 U2 N4 -65.34(18) .
O3 U1 U2 N4 138.13(18) .
N3 U1 U2 N4 68.58(18) .
N1 U1 U2 N4 1.08(18) .
K2 U1 U2 N4 -115.91(17) .
K1 U1 U2 N4 158.72(17) .
O7 U1 U2 K1 -134.41(7) .
O8 U1 U2 K1 42.51(7) .
O2 U1 U2 K1 61.85(5) .
O1 U1 U2 K1 135.95(4) .
O3 U1 U2 K1 -20.58(4) .
N3 U1 U2 K1 -90.14(5) .
N1 U1 U2 K1 -157.64(5) .
K2 U1 U2 K1 85.369(19) .
O7 U1 U2 K2 140.22(8) .
O8 U1 U2 K2 -42.86(7) .
O2 U1 U2 K2 -23.52(5) .
O1 U1 U2 K2 50.58(4) .
O3 U1 U2 K2 -105.95(4) .
N3 U1 U2 K2 -175.51(5) .
N1 U1 U2 K2 116.99(5) .
K1 U1 U2 K2 -85.369(19) .
O7 U2 K1 O8 -59.71(7) .
O6 U2 K1 O8 -146.81(8) .
O4 U2 K1 O8 119.51(8) .
O5 U2 K1 O8 53.89(7) .
N6 U2 K1 O8 -133.93(8) .
N4 U2 K1 O8 150.61(8) .
U1 U2 K1 O8 -35.43(6) .
K2 U2 K1 O8 24.56(6) .
O8 U2 K1 O3 54.06(7) .
O7 U2 K1 O3 -5.65(6) .
O6 U2 K1 O3 -92.75(7) .
O4 U2 K1 O3 173.57(6) .
O5 U2 K1 O3 107.95(6) .
N6 U2 K1 O3 -79.87(6) .
N4 U2 K1 O3 -155.33(6) .
U1 U2 K1 O3 18.63(4) .
K2 U2 K1 O3 78.62(4) .
O8 U2 K1 O6 146.81(8) .
O7 U2 K1 O6 87.10(7) .
O4 U2 K1 O6 -93.68(7) .
O5 U2 K1 O6 -159.30(7) .
N6 U2 K1 O6 12.88(7) .
N4 U2 K1 O6 -62.58(7) .
U1 U2 K1 O6 111.37(5) .
K2 U2 K1 O6 171.37(5) .
O8 U2 K1 O4 -119.51(8) .
O7 U2 K1 O4 -179.23(7) .
O6 U2 K1 O4 93.68(7) .
O5 U2 K1 O4 -65.62(7) .
N6 U2 K1 O4 106.56(7) .
N4 U2 K1 O4 31.10(7) .
U1 U2 K1 O4 -154.95(5) .
K2 U2 K1 O4 -94.95(5) .
O8 U2 K1 C35 74.00(8) .
O7 U2 K1 C35 14.28(6) .
O6 U2 K1 C35 -72.81(7) .
O4 U2 K1 C35 -166.49(7) .
O5 U2 K1 C35 127.89(6) .
N6 U2 K1 C35 -59.93(7) .
N4 U2 K1 C35 -135.39(7) .
U1 U2 K1 C35 38.56(5) .
K2 U2 K1 C35 98.56(5) .
O8 U2 K1 C85 163.72(8) .
O7 U2 K1 C85 104.00(6) .
O6 U2 K1 C85 16.91(7) .
O4 U2 K1 C85 -76.77(7) .
O5 U2 K1 C85 -142.39(6) .
N6 U2 K1 C85 29.79(7) .
N4 U2 K1 C85 -45.67(7) .
U1 U2 K1 C85 128.28(5) .
K2 U2 K1 C85 -171.72(5) .
O8 U2 K1 U1 35.43(6) .
O7 U2 K1 U1 -24.28(4) .
O6 U2 K1 U1 -111.37(5) .
O4 U2 K1 U1 154.95(5) .
O5 U2 K1 U1 89.33(4) .
N6 U2 K1 U1 -98.50(5) .
N4 U2 K1 U1 -173.96(5) .
K2 U2 K1 U1 59.994(12) .
O8 U2 K1 K2 -24.56(6) .
O7 U2 K1 K2 -84.27(4) .
O6 U2 K1 K2 -171.37(5) .
O4 U2 K1 K2 94.95(5) .
O5 U2 K1 K2 29.33(4) .
N6 U2 K1 K2 -158.49(5) .
N4 U2 K1 K2 126.05(5) .
U1 U2 K1 K2 -59.994(12) .
O7 U1 K1 O8 66.15(8) .
O2 U1 K1 O8 -85.08(8) .
O1 U1 K1 O8 -17.24(9) .
O3 U1 K1 O8 -170.92(9) .
N3 U1 K1 O8 145.63(8) .
N2 U1 K1 O8 -150.06(9) .
N1 U1 K1 O8 110.86(14) .
K2 U1 K1 O8 -31.62(7) .
U2 U1 K1 O8 40.89(7) .
O7 U1 K1 O3 -122.93(8) .
O8 U1 K1 O3 170.92(9) .
O2 U1 K1 O3 85.84(7) .
O1 U1 K1 O3 153.67(8) .
N3 U1 K1 O3 -43.46(8) .
N2 U1 K1 O3 20.86(8) .
N1 U1 K1 O3 -78.23(13) .
K2 U1 K1 O3 139.30(6) .
U2 U1 K1 O3 -148.19(6) .
O7 U1 K1 O6 -13.47(5) .
O8 U1 K1 O6 -79.62(8) .
O2 U1 K1 O6 -164.70(5) .
O1 U1 K1 O6 -96.87(6) .
O3 U1 K1 O6 109.46(7) .
N3 U1 K1 O6 66.00(6) .
N2 U1 K1 O6 130.31(6) .
N1 U1 K1 O6 31.23(12) .
K2 U1 K1 O6 -111.24(4) .
U2 U1 K1 O6 -38.73(4) .
O7 U1 K1 O4 41.32(5) .
O8 U1 K1 O4 -24.83(8) .
O2 U1 K1 O4 -109.91(5) .
O1 U1 K1 O4 -42.07(6) .
O3 U1 K1 O4 164.25(7) .
N3 U1 K1 O4 120.80(6) .
N2 U1 K1 O4 -174.89(6) .
N1 U1 K1 O4 86.03(12) .
K2 U1 K1 O4 -56.45(4) .
U2 U1 K1 O4 16.06(3) .
O7 U1 K1 C35 -110.16(7) .
O8 U1 K1 C35 -176.32(9) .
O2 U1 K1 C35 98.60(7) .
O1 U1 K1 C35 166.44(7) .
O3 U1 K1 C35 12.77(8) .
N3 U1 K1 C35 -30.69(7) .
N2 U1 K1 C35 33.62(7) .
N1 U1 K1 C35 -65.46(13) .
K2 U1 K1 C35 152.07(5) .
U2 U1 K1 C35 -135.43(5) .
O7 U1 K1 C85 -44.64(7) .
O8 U1 K1 C85 -110.79(9) .
O2 U1 K1 C85 164.13(7) .
O1 U1 K1 C85 -128.04(8) .
O3 U1 K1 C85 78.29(8) .
N3 U1 K1 C85 34.83(7) .
N2 U1 K1 C85 99.15(8) .
N1 U1 K1 C85 0.06(13) .
K2 U1 K1 C85 -142.41(6) .
U2 U1 K1 C85 -69.90(6) .
O7 U1 K1 U2 25.26(4) .
O8 U1 K1 U2 -40.89(7) .
O2 U1 K1 U2 -125.97(4) .
O1 U1 K1 U2 -58.13(5) .
O3 U1 K1 U2 148.19(6) .
N3 U1 K1 U2 104.74(5) .
N2 U1 K1 U2 169.05(5) .
N1 U1 K1 U2 69.97(12) .
K2 U1 K1 U2 -72.507(16) .
O7 U1 K1 K2 97.77(5) .
O8 U1 K1 K2 31.62(7) .
O2 U1 K1 K2 -53.46(4) .
O1 U1 K1 K2 14.37(5) .
O3 U1 K1 K2 -139.30(6) .
N3 U1 K1 K2 177.24(5) .
N2 U1 K1 K2 -118.44(5) .
N1 U1 K1 K2 142.47(12) .
U2 U1 K1 K2 72.507(16) .
O7 U1 K2 O8 -56.70(8) .
O2 U1 K2 O8 118.72(8) .
O1 U1 K2 O8 -138.70(8) .
O3 U1 K2 O8 53.42(8) .
N2 U1 K2 O8 147.61(8) .
N1 U1 K2 O8 -137.85(8) .
U2 U1 K2 O8 -34.18(6) .
K1 U1 K2 O8 26.55(6) .
O7 U1 K2 O5 -4.59(6) .
O8 U1 K2 O5 52.11(7) .
O2 U1 K2 O5 170.83(7) .
O1 U1 K2 O5 -86.59(7) .
O3 U1 K2 O5 105.53(6) .
N2 U1 K2 O5 -160.28(6) .
N1 U1 K2 O5 -85.74(7) .
U2 U1 K2 O5 17.94(4) .
K1 U1 K2 O5 78.66(4) .
O7 U1 K2 O2 -175.42(7) .
O8 U1 K2 O2 -118.72(8) .
O1 U1 K2 O2 102.58(8) .
O3 U1 K2 O2 -65.30(7) .
N2 U1 K2 O2 28.89(8) .
N1 U1 K2 O2 103.43(8) .
U2 U1 K2 O2 -152.89(6) .
K1 U1 K2 O2 -92.17(6) .
O7 U1 K2 O1 82.00(7) .
O8 U1 K2 O1 138.70(8) .
O2 U1 K2 O1 -102.58(8) .
O3 U1 K2 O1 -167.88(7) .
N2 U1 K2 O1 -73.69(8) .
N1 U1 K2 O1 0.85(8) .
U2 U1 K2 O1 104.52(6) .
K1 U1 K2 O1 165.25(5) .
O7 U1 K2 C67 14.89(7) .
O8 U1 K2 C67 71.59(8) .
O2 U1 K2 C67 -169.70(7) .
O1 U1 K2 C67 -67.11(7) .
O3 U1 K2 C67 125.00(6) .
N2 U1 K2 C67 -140.80(7) .
N1 U1 K2 C67 -66.26(7) .
U2 U1 K2 C67 37.41(5) .
K1 U1 K2 C67 98.13(5) .
O7 U1 K2 C14 90.60(7) .
O8 U1 K2 C14 147.30(9) .
O2 U1 K2 C14 -93.98(8) .
O1 U1 K2 C14 8.60(8) .
O3 U1 K2 C14 -159.28(7) .
N2 U1 K2 C14 -65.09(8) .
N1 U1 K2 C14 9.45(8) .
U2 U1 K2 C14 113.13(6) .
K1 U1 K2 C14 173.85(6) .
O7 U1 K2 U2 -22.52(5) .
O8 U1 K2 U2 34.18(6) .
O2 U1 K2 U2 152.89(6) .
O1 U1 K2 U2 -104.52(5) .
O3 U1 K2 U2 87.59(4) .
N2 U1 K2 U2 -178.21(5) .
N1 U1 K2 U2 -103.67(5) .
K1 U1 K2 U2 60.723(13) .
O7 U1 K2 K1 -83.25(5) .
O8 U1 K2 K1 -26.55(6) .
O2 U1 K2 K1 92.17(6) .
O1 U1 K2 K1 -165.25(5) .
O3 U1 K2 K1 26.87(4) .
N2 U1 K2 K1 121.06(5) .
N1 U1 K2 K1 -164.40(5) .
U2 U1 K2 K1 -60.723(13) .
O7 U2 K2 O8 64.89(9) .
O6 U2 K2 O8 -20.91(9) .
O4 U2 K2 O8 -86.15(8) .
O5 U2 K2 O8 -166.90(10) .
N5 U2 K2 O8 143.88(9) .
N6 U2 K2 O8 98.53(13) .
N4 U2 K2 O8 -152.43(9) .
U1 U2 K2 O8 43.22(7) .
K1 U2 K2 O8 -29.19(8) .
O8 U2 K2 O5 166.90(10) .
O7 U2 K2 O5 -128.21(8) .
O6 U2 K2 O5 145.99(8) .
O4 U2 K2 O5 80.75(7) .
N5 U2 K2 O5 -49.22(8) .
N6 U2 K2 O5 -94.57(12) .
N4 U2 K2 O5 14.47(8) .
U1 U2 K2 O5 -149.88(6) .
K1 U2 K2 O5 137.71(6) .
O8 U2 K2 O2 -25.37(8) .
O7 U2 K2 O2 39.52(6) .
O6 U2 K2 O2 -46.28(7) .
O4 U2 K2 O2 -111.52(6) .
O5 U2 K2 O2 167.73(7) .
N5 U2 K2 O2 118.51(6) .
N6 U2 K2 O2 73.16(11) .
N4 U2 K2 O2 -177.80(7) .
U1 U2 K2 O2 17.85(4) .
K1 U2 K2 O2 -54.56(4) .
O8 U2 K2 O1 -86.12(8) .
O7 U2 K2 O1 -21.23(6) .
O6 U2 K2 O1 -107.03(6) .
O4 U2 K2 O1 -172.27(6) .
O5 U2 K2 O1 106.98(7) .
N5 U2 K2 O1 57.76(6) .
N6 U2 K2 O1 12.41(11) .
N4 U2 K2 O1 121.45(7) .
U1 U2 K2 O1 -42.90(4) .
K1 U2 K2 O1 -115.31(4) .
O8 U2 K2 C67 -179.23(9) .
O7 U2 K2 C67 -114.34(7) .
O6 U2 K2 C67 159.86(7) .
O4 U2 K2 C67 94.62(7) .
O5 U2 K2 C67 13.87(8) .
N5 U2 K2 C67 -35.35(7) .
N6 U2 K2 C67 -80.70(12) .
N4 U2 K2 C67 28.34(8) .
U1 U2 K2 C67 -136.00(6) .
K1 U2 K2 C67 151.58(6) .
O8 U2 K2 C14 -127.02(10) .
O7 U2 K2 C14 -62.13(7) .
O6 U2 K2 C14 -147.93(8) .
O4 U2 K2 C14 146.83(7) .
O5 U2 K2 C14 66.08(8) .
N5 U2 K2 C14 16.86(7) .
N6 U2 K2 C14 -28.49(12) .
N4 U2 K2 C14 80.54(8) .
U1 U2 K2 C14 -83.80(6) .
K1 U2 K2 C14 -156.21(6) .
O8 U2 K2 U1 -43.22(7) .
O7 U2 K2 U1 21.66(4) .
O6 U2 K2 U1 -64.14(5) .
O4 U2 K2 U1 -129.38(4) .
O5 U2 K2 U1 149.88(6) .
N5 U2 K2 U1 100.65(5) .
N6 U2 K2 U1 55.30(10) .
N4 U2 K2 U1 164.34(5) .
K1 U2 K2 U1 -72.416(16) .
O8 U2 K2 K1 29.19(7) .
O7 U2 K2 K1 94.08(4) .
O6 U2 K2 K1 8.28(5) .
O4 U2 K2 K1 -56.96(4) .
O5 U2 K2 K1 -137.71(6) .
N5 U2 K2 K1 173.07(5) .
N6 U2 K2 K1 127.72(10) .
N4 U2 K2 K1 -123.24(6) .
U1 U2 K2 K1 72.416(16) .
O3 K1 K2 O8 -61.90(9) .
O6 K1 K2 O8 27.97(9) .
O4 K1 K2 O8 78.08(9) .
C35 K1 K2 O8 -62.95(10) .
C85 K1 K2 O8 50.04(13) .
U2 K1 K2 O8 33.65(8) .
U1 K1 K2 O8 -38.24(8) .
O8 K1 K2 O5 -58.38(9) .
O3 K1 K2 O5 -120.27(6) .
O6 K1 K2 O5 -30.41(5) .
O4 K1 K2 O5 19.70(5) .
C35 K1 K2 O5 -121.33(6) .
C85 K1 K2 O5 -8.33(10) .
U2 K1 K2 O5 -24.73(4) .
U1 K1 K2 O5 -96.62(4) .
O8 K1 K2 O2 84.78(9) .
O3 K1 K2 O2 22.88(6) .
O6 K1 K2 O2 112.74(5) .
O4 K1 K2 O2 162.85(5) .
C35 K1 K2 O2 21.83(6) .
C85 K1 K2 O2 134.82(10) .
U2 K1 K2 O2 118.42(4) .
U1 K1 K2 O2 46.53(4) .
O8 K1 K2 O1 28.19(9) .
O3 K1 K2 O1 -33.71(6) .
O6 K1 K2 O1 56.15(5) .
O4 K1 K2 O1 106.26(5) .
C35 K1 K2 O1 -34.76(6) .
C85 K1 K2 O1 78.23(10) .
U2 K1 K2 O1 61.83(4) .
U1 K1 K2 O1 -10.06(4) .
O8 K1 K2 C67 -58.34(10) .
O3 K1 K2 C67 -120.23(6) .
O6 K1 K2 C67 -30.37(6) .
O4 K1 K2 C67 19.74(6) .
C35 K1 K2 C67 -121.29(7) .
C85 K1 K2 C67 -8.29(11) .
U2 K1 K2 C67 -24.69(5) .
U1 K1 K2 C67 -96.58(5) .
O8 K1 K2 C14 24.18(16) .
O3 K1 K2 C14 -37.72(14) .
O6 K1 K2 C14 52.14(14) .
O4 K1 K2 C14 102.25(14) .
C35 K1 K2 C14 -38.77(14) .
C85 K1 K2 C14 74.22(17) .
U2 K1 K2 C14 57.82(13) .
U1 K1 K2 C14 -14.07(13) .
O8 K1 K2 U1 38.24(8) .
O3 K1 K2 U1 -23.65(4) .
O6 K1 K2 U1 66.21(4) .
O4 K1 K2 U1 116.32(4) .
C35 K1 K2 U1 -24.71(5) .
C85 K1 K2 U1 88.28(10) .
U2 K1 K2 U1 71.891(12) .
O8 K1 K2 U2 -33.65(8) .
O3 K1 K2 U2 -95.54(4) .
O6 K1 K2 U2 -5.68(4) .
O4 K1 K2 U2 44.43(4) .
C35 K1 K2 U2 -96.60(5) .
C85 K1 K2 U2 16.39(9) .
U1 K1 K2 U2 -71.891(12) .
O7 U1 O1 C9 65.8(3) .
O8 U1 O1 C9 137.9(3) .
O2 U1 O1 C9 -141.5(3) .
O3 U1 O1 C9 -164.1(2) .
N3 U1 O1 C9 -8.7(3) .
N2 U1 O1 C9 -69.5(3) .
N1 U1 O1 C9 -13.7(3) .
K2 U1 O1 C9 165.5(3) .
U2 U1 O1 C9 102.4(3) .
K1 U1 O1 C9 148.1(3) .
O7 U1 O1 K2 -99.72(6) .
O8 U1 O1 K2 -27.68(5) .
O2 U1 O1 K2 52.96(5) .
O3 U1 O1 K2 30.41(16) .
N3 U1 O1 K2 -174.20(6) .
N2 U1 O1 K2 124.96(6) .
N1 U1 O1 K2 -179.24(7) .
U2 U1 O1 K2 -63.14(3) .
K1 U1 O1 K2 -17.43(6) .
O8 K2 O1 C9 -144.2(2) .
O5 K2 O1 C9 -76.5(2) .
O2 K2 O1 C9 143.8(2) .
C67 K2 O1 C9 -53.7(2) .
C14 K2 O1 C9 21.07(19) .
U1 K2 O1 C9 -169.3(2) .
U2 K2 O1 C9 -112.4(2) .
K1 K2 O1 C9 -156.82(19) .
O8 K2 O1 U1 25.10(5) .
O5 K2 O1 U1 92.79(5) .
O2 K2 O1 U1 -46.97(5) .
C67 K2 O1 U1 115.59(6) .
C14 K2 O1 U1 -169.68(9) .
U2 K2 O1 U1 56.83(4) .
K1 K2 O1 U1 12.44(5) .
O7 U1 O2 C22 -144.34(18) .
O8 U1 O2 C22 -114.4(2) .
O1 U1 O2 C22 153.9(2) .
O3 U1 O2 C22 -35.00(19) .
N3 U1 O2 C22 18.6(2) .
N2 U1 O2 C22 52.00(19) .
N1 U1 O2 C22 96.2(2) .
K2 U1 O2 C22 -153.1(2) .
U2 U1 O2 C22 -125.66(18) .
K1 U1 O2 C22 -77.14(19) .
O7 U1 O2 K2 8.78(14) .
O8 U1 O2 K2 38.70(5) .
O1 U1 O2 K2 -53.00(5) .
O3 U1 O2 K2 118.12(6) .
N3 U1 O2 K2 171.73(6) .
N2 U1 O2 K2 -154.88(6) .
N1 U1 O2 K2 -110.72(6) .
U2 U1 O2 K2 27.46(5) .
K1 U1 O2 K2 75.98(4) .
O8 K2 O2 C22 109.8(2) .
O5 K2 O2 C22 133.5(2) .
O1 K2 O2 C22 -166.4(2) .
C67 K2 O2 C22 163.1(2) .
C14 K2 O2 C22 -121.7(2) .
U1 K2 O2 C22 145.8(3) .
U2 K2 O2 C22 123.4(2) .
K1 K2 O2 C22 80.9(2) .
O8 K2 O2 U1 -36.08(5) .
O5 K2 O2 U1 -12.35(9) .
O1 K2 O2 U1 47.71(5) .
C67 K2 O2 U1 17.23(12) .
C14 K2 O2 U1 92.42(7) .
U2 K2 O2 U1 -22.43(4) .
K1 K2 O2 U1 -64.96(4) .
O7 U1 O3 C35 -67.2(3) .
O8 U1 O3 C35 -134.0(3) .
O2 U1 O3 C35 143.7(3) .
O1 U1 O3 C35 165.9(2) .
N3 U1 O3 C35 5.0(3) .
N2 U1 O3 C35 68.7(3) .
N1 U1 O3 C35 23.2(3) .
K2 U1 O3 C35 -169.2(3) .
U2 U1 O3 C35 -102.0(3) .
K1 U1 O3 C35 -128.4(3) .
O7 U1 O3 K1 61.20(7) .
O8 U1 O3 K1 -5.55(6) .
O2 U1 O3 K1 -87.85(6) .
O1 U1 O3 K1 -65.65(16) .
N3 U1 O3 K1 133.49(8) .
N2 U1 O3 K1 -162.86(7) .
N1 U1 O3 K1 151.61(6) .
K2 U1 O3 K1 -40.80(6) .
U2 U1 O3 K1 26.41(5) .
O8 K1 O3 C35 157.55(15) .
O6 K1 O3 C35 85.65(14) .
O4 K1 O3 C35 131.93(14) .
C85 K1 O3 C35 32.56(15) .
U2 K1 O3 C35 126.51(14) .
U1 K1 O3 C35 152.44(17) .
K2 K1 O3 C35 -177.53(14) .
O8 K1 O3 U1 5.11(5) .
O6 K1 O3 U1 -66.79(6) .
O4 K1 O3 U1 -20.52(9) .
C35 K1 O3 U1 -152.44(17) .
C85 K1 O3 U1 -119.88(6) .
U2 K1 O3 U1 -25.93(5) .
K2 K1 O3 U1 30.03(4) .
O8 U2 O4 C54 -118.13(19) .
O7 U2 O4 C54 -153.93(17) .
O6 U2 O4 C54 149.33(19) .
O5 U2 O4 C54 -37.59(18) .
N5 U2 O4 C54 16.9(2) .
N6 U2 O4 C54 96.04(19) .
N4 U2 O4 C54 50.23(18) .
U1 U2 O4 C54 -129.14(17) .
K1 U2 O4 C54 -155.5(2) .
K2 U2 O4 C54 -81.81(18) .
O8 U2 O4 K1 37.32(5) .
O7 U2 O4 K1 1.53(13) .
O6 U2 O4 K1 -55.21(5) .
O5 U2 O4 K1 117.86(5) .
N5 U2 O4 K1 172.34(6) .
N6 U2 O4 K1 -108.50(6) .
N4 U2 O4 K1 -154.32(6) .
U1 U2 O4 K1 26.32(5) .
K2 U2 O4 K1 73.64(3) .
O8 K1 O4 C54 111.8(2) .
O3 K1 O4 C54 138.2(2) .
O6 K1 O4 C54 -162.2(3) .
C35 K1 O4 C54 168.4(2) .
C85 K1 O4 C54 -110.8(2) .
U2 K1 O4 C54 146.5(3) .
U1 K1 O4 C54 125.9(2) .
K2 K1 O4 C54 83.2(2) .
O8 K1 O4 U2 -34.69(5) .
O3 K1 O4 U2 -8.33(8) .
O6 K1 O4 U2 51.25(5) .
C35 K1 O4 U2 21.83(11) .
C85 K1 O4 U2 102.72(6) .
U1 K1 O4 U2 -20.61(4) .
K2 K1 O4 U2 -63.38(4) .
O8 U2 O5 C67 -133.1(3) .
O7 U2 O5 C67 -67.9(3) .
O6 U2 O5 C67 155.6(2) .
O4 U2 O5 C67 141.4(3) .
N5 U2 O5 C67 2.5(2) .
N6 U2 O5 C67 21.5(3) .
N4 U2 O5 C67 66.0(2) .
U1 U2 O5 C67 -100.4(2) .
K1 U2 O5 C67 -167.8(2) .
K2 U2 O5 C67 -125.3(3) .
O8 U2 O5 K2 -7.82(6) .
O7 U2 O5 K2 57.42(7) .
O6 U2 O5 K2 -79.02(13) .
O4 U2 O5 K2 -93.31(6) .
N5 U2 O5 K2 127.84(7) .
N6 U2 O5 K2 146.80(6) .
N4 U2 O5 K2 -168.68(6) .
U1 U2 O5 K2 24.89(5) .
K1 U2 O5 K2 -42.48(6) .
O8 K2 O5 C67 155.59(16) .
O2 K2 O5 C67 131.93(15) .
O1 K2 O5 C67 81.04(15) .
C14 K2 O5 C67 25.66(16) .
U1 K2 O5 C67 123.69(15) .
U2 K2 O5 C67 148.44(18) .
K1 K2 O5 C67 179.90(15) .
O8 K2 O5 U2 7.15(5) .
O2 K2 O5 U2 -16.51(10) .
O1 K2 O5 U2 -67.40(6) .
C67 K2 O5 U2 -148.44(18) .
C14 K2 O5 U2 -122.78(7) .
U1 K2 O5 U2 -24.75(5) .
K1 K2 O5 U2 31.46(4) .
O8 U2 O6 C80 126.6(3) .
O7 U2 O6 C80 55.1(3) .
O4 U2 O6 C80 -150.0(3) .
O5 U2 O6 C80 -164.8(2) .
N5 U2 O6 C80 -20.5(3) .
N6 U2 O6 C80 -19.1(3) .
N4 U2 O6 C80 -77.2(3) .
U1 U2 O6 C80 90.1(3) .
K1 U2 O6 C80 148.9(3) .
K2 U2 O6 C80 138.8(3) .
O8 U2 O6 K1 -22.28(6) .
O7 U2 O6 K1 -93.81(5) .
O4 U2 O6 K1 61.11(5) .
O5 U2 O6 K1 46.37(14) .
N5 U2 O6 K1 -169.39(6) .
N6 U2 O6 K1 -168.00(7) .
N4 U2 O6 K1 133.90(5) .
U1 U2 O6 K1 -58.75(4) .
K2 U2 O6 K1 -10.12(6) .
O8 K1 O6 C80 -140.79(17) .
O3 K1 O6 C80 -73.31(17) .
O4 K1 O6 C80 148.48(18) .
C35 K1 O6 C80 -49.00(17) .
C85 K1 O6 C80 40.11(17) .
U2 K1 O6 C80 -160.60(19) .
U1 K1 O6 C80 -108.16(17) .
K2 K1 O6 C80 -153.37(16) .
O8 K1 O6 U2 19.81(5) .
O3 K1 O6 U2 87.28(6) .
O4 K1 O6 U2 -50.92(5) .
C35 K1 O6 U2 111.60(6) .
C85 K1 O6 U2 -159.29(8) .
U1 K1 O6 U2 52.44(4) .
K2 K1 O6 U2 7.23(5) .
O8 U1 O7 U2 -1.88(6) .
O2 U1 O7 U2 29.28(15) .
O1 U1 O7 U2 88.49(7) .
O3 U1 O7 U2 -72.92(8) .
N3 U1 O7 U2 -137.53(8) .
N2 U1 O7 U2 -173.34(6) .
N1 U1 O7 U2 158.34(8) .
K2 U1 O7 U2 36.31(6) .
K1 U1 O7 U2 -37.11(6) .
O8 U2 O7 U1 1.93(6) .
O6 U2 O7 U1 92.80(7) .
O4 U2 O7 U1 39.75(15) .
O5 U2 O7 U1 -68.43(8) .
N5 U2 O7 U1 -133.14(8) .
N6 U2 O7 U1 161.00(8) .
N4 U2 O7 U1 -172.49(6) .
K1 U2 O7 U1 41.03(6) .
K2 U2 O7 U1 -32.37(6) .
O7 U2 O8 U1 -1.87(6) .
O6 U2 O8 U1 -90.93(7) .
O4 U2 O8 U1 -163.65(7) .
O5 U2 O8 U1 115.31(8) .
N5 U2 O8 U1 59.14(10) .
N6 U2 O8 U1 -34.90(13) .
N4 U2 O8 U1 168.04(11) .
K1 U2 O8 U1 -116.43(9) .
K2 U2 O8 U1 106.08(10) .
O7 U2 O8 K2 -107.95(8) .
O6 U2 O8 K2 162.99(7) .
O4 U2 O8 K2 90.27(7) .
O5 U2 O8 K2 9.23(7) .
N5 U2 O8 K2 -46.95(10) .
N6 U2 O8 K2 -140.98(8) .
N4 U2 O8 K2 61.96(17) .
U1 U2 O8 K2 -106.08(10) .
K1 U2 O8 K2 137.48(10) .
O7 U2 O8 K1 114.57(7) .
O6 U2 O8 K1 25.51(6) .
O4 U2 O8 K1 -47.22(6) .
O5 U2 O8 K1 -128.26(7) .
N5 U2 O8 K1 175.57(6) .
N6 U2 O8 K1 81.54(10) .
N4 U2 O8 K1 -75.53(15) .
U1 U2 O8 K1 116.43(9) .
K2 U2 O8 K1 -137.48(10) .
O7 U1 O8 U2 1.93(6) .
O2 U1 O8 U2 -162.24(8) .
O1 U1 O8 U2 -85.46(7) .
O3 U1 O8 U2 114.72(8) .
N3 U1 O8 U2 63.37(10) .
N2 U1 O8 U2 169.14(9) .
N1 U1 O8 U2 -33.78(14) .
K2 U1 O8 U2 -117.19(9) .
K1 U1 O8 U2 108.57(9) .
O7 U1 O8 K2 119.12(7) .
O2 U1 O8 K2 -45.05(6) .
O1 U1 O8 K2 31.73(6) .
O3 U1 O8 K2 -128.08(7) .
N3 U1 O8 K2 -179.44(6) .
N2 U1 O8 K2 -73.67(13) .
N1 U1 O8 K2 83.41(11) .
U2 U1 O8 K2 117.19(9) .
K1 U1 O8 K2 -134.24(9) .
O7 U1 O8 K1 -106.64(8) .
O2 U1 O8 K1 89.19(7) .
O1 U1 O8 K1 165.97(7) .
O3 U1 O8 K1 6.16(6) .
N3 U1 O8 K1 -45.20(10) .
N2 U1 O8 K1 60.57(15) .
N1 U1 O8 K1 -142.35(9) .
K2 U1 O8 K1 134.24(9) .
U2 U1 O8 K1 -108.57(9) .
O5 K2 O8 U2 -8.63(6) .
O2 K2 O8 U2 152.50(9) .
O1 K2 O8 U2 85.38(8) .
C67 K2 O8 U2 0.66(8) .
C14 K2 O8 U2 69.69(11) .
U1 K2 O8 U2 113.00(9) .
K1 K2 O8 U2 -123.56(12) .
O5 K2 O8 U1 -121.63(7) .
O2 K2 O8 U1 39.50(6) .
O1 K2 O8 U1 -27.62(5) .
C67 K2 O8 U1 -112.34(7) .
C14 K2 O8 U1 -43.31(10) .
U2 K2 O8 U1 -113.00(9) .
K1 K2 O8 U1 123.44(11) .
O5 K2 O8 K1 114.93(9) .
O2 K2 O8 K1 -83.94(9) .
O1 K2 O8 K1 -151.06(9) .
C67 K2 O8 K1 124.22(9) .
C14 K2 O8 K1 -166.75(9) .
U1 K2 O8 K1 -123.44(11) .
U2 K2 O8 K1 123.56(12) .
O3 K1 O8 U2 -119.72(7) .
O6 K1 O8 U2 -21.95(5) .
O4 K1 O8 U2 38.68(5) .
C35 K1 O8 U2 -110.65(7) .
C85 K1 O8 U2 -21.00(10) .
U1 K1 O8 U2 -113.83(9) .
K2 K1 O8 U2 129.02(11) .
O3 K1 O8 U1 -5.89(6) .
O6 K1 O8 U1 91.88(7) .
O4 K1 O8 U1 152.51(8) .
C35 K1 O8 U1 3.18(8) .
C85 K1 O8 U1 92.83(9) .
U2 K1 O8 U1 113.83(9) .
K2 K1 O8 U1 -117.15(12) .
O3 K1 O8 K2 111.26(9) .
O6 K1 O8 K2 -150.96(9) .
O4 K1 O8 K2 -90.34(8) .
C35 K1 O8 K2 120.34(9) .
C85 K1 O8 K2 -150.02(8) .
U2 K1 O8 K2 -129.02(11) .
U1 K1 O8 K2 117.15(12) .
O7 U1 N1 C1 -165.37(16) .
O8 U1 N1 C1 -130.96(15) .
O2 U1 N1 C1 -12.82(17) .
O1 U1 N1 C1 -74.20(15) .
O3 U1 N1 C1 90.91(16) .
N3 U1 N1 C1 109.96(16) .
N2 U1 N1 C1 36.96(14) .
K2 U1 N1 C1 -74.92(15) .
U2 U1 N1 C1 -151.55(14) .
K1 U1 N1 C1 149.10(12) .
O7 U1 N1 C6 71.03(17) .
O8 U1 N1 C6 105.44(18) .
O2 U1 N1 C6 -136.41(16) .
O1 U1 N1 C6 162.20(18) .
O3 U1 N1 C6 -32.68(19) .
N3 U1 N1 C6 -13.64(16) .
N2 U1 N1 C6 -86.64(17) .
K2 U1 N1 C6 161.48(15) .
U2 U1 N1 C6 84.86(16) .
K1 U1 N1 C6 25.5(2) .
O7 U1 N1 C7 -46.10(15) .
O8 U1 N1 C7 -11.7(2) .
O2 U1 N1 C7 106.45(15) .
O1 U1 N1 C7 45.07(15) .
O3 U1 N1 C7 -149.82(14) .
N3 U1 N1 C7 -130.77(17) .
N2 U1 N1 C7 156.23(17) .
K2 U1 N1 C7 44.35(16) .
U2 U1 N1 C7 -32.28(16) .
K1 U1 N1 C7 -91.62(18) .
O7 U1 N2 C3 78.32(17) .
O8 U1 N2 C3 -84.28(19) .
O2 U1 N2 C3 -113.67(16) .
O1 U1 N2 C3 172.28(15) .
O3 U1 N2 C3 -31.19(15) .
N3 U1 N2 C3 38.19(15) .
N1 U1 N2 C3 110.33(16) .
K2 U1 N2 C3 -137.22(14) .
K1 U1 N2 C3 -44.95(16) .
O7 U1 N2 C2 -44.2(2) .
O8 U1 N2 C2 153.17(16) .
O2 U1 N2 C2 123.77(17) .
O1 U1 N2 C2 49.73(17) .
O3 U1 N2 C2 -153.75(17) .
N3 U1 N2 C2 -84.36(17) .
N1 U1 N2 C2 -12.22(16) .
K2 U1 N2 C2 100.23(16) .
K1 U1 N2 C2 -167.50(14) .
O7 U1 N2 C20 -164.92(14) .
O8 U1 N2 C20 32.5(2) .
O2 U1 N2 C20 3.09(15) .
O1 U1 N2 C20 -70.96(16) .
O3 U1 N2 C20 85.57(16) .
N3 U1 N2 C20 154.95(17) .
N1 U1 N2 C20 -132.91(17) .
K2 U1 N2 C20 -20.46(17) .
K1 U1 N2 C20 71.81(16) .
O7 U1 N3 C5 -45.35(15) .
O8 U1 N3 C5 -103.27(16) .
O2 U1 N3 C5 143.55(14) .
O1 U1 N3 C5 32.08(18) .
O3 U1 N3 C5 -158.13(17) .
N2 U1 N3 C5 107.25(16) .
N1 U1 N3 C5 37.39(15) .
U2 U1 N3 C5 -70.27(15) .
K1 U1 N3 C5 -128.83(15) .
O7 U1 N3 C4 -169.41(18) .
O8 U1 N3 C4 132.67(17) .
O2 U1 N3 C4 19.5(2) .
O1 U1 N3 C4 -91.98(18) .
O3 U1 N3 C4 77.82(17) .
N2 U1 N3 C4 -16.81(16) .
N1 U1 N3 C4 -86.67(18) .
U2 U1 N3 C4 165.67(16) .
K1 U1 N3 C4 107.11(17) .
O7 U1 N3 C33 66.09(15) .
O8 U1 N3 C33 8.17(17) .
O2 U1 N3 C33 -105.01(15) .
O1 U1 N3 C33 143.52(14) .
O3 U1 N3 C33 -46.69(14) .
N2 U1 N3 C33 -141.32(16) .
N1 U1 N3 C33 148.82(16) .
U2 U1 N3 C33 41.17(15) .
K1 U1 N3 C33 -17.40(15) .
O8 U2 N4 C46 -84.0(2) .
O7 U2 N4 C46 83.06(16) .
O6 U2 N4 C46 175.71(14) .
O4 U2 N4 C46 -113.21(15) .
O5 U2 N4 C46 -32.20(14) .
N5 U2 N4 C46 38.78(14) .
N6 U2 N4 C46 112.23(15) .
U1 U2 N4 C46 64.4(2) .
K1 U2 N4 C46 -139.88(13) .
K2 U2 N4 C46 -42.25(16) .
O8 U2 N4 C51 154.50(16) .
O7 U2 N4 C51 -38.47(19) .
O6 U2 N4 C51 54.17(17) .
O4 U2 N4 C51 125.25(17) .
O5 U2 N4 C51 -153.74(17) .
N5 U2 N4 C51 -82.76(17) .
N6 U2 N4 C51 -9.30(15) .
U1 U2 N4 C51 -57.1(3) .
K1 U2 N4 C51 98.59(16) .
K2 U2 N4 C51 -163.78(14) .
O8 U2 N4 C52 34.4(2) .
O7 U2 N4 C52 -158.57(13) .
O6 U2 N4 C52 -65.93(14) .
O4 U2 N4 C52 5.15(14) .
O5 U2 N4 C52 86.16(14) .
N5 U2 N4 C52 157.14(16) .
N6 U2 N4 C52 -129.40(16) .
U1 U2 N4 C52 -177.22(13) .
K1 U2 N4 C52 -21.51(16) .
K2 U2 N4 C52 76.11(15) .
O8 U2 N5 C48 -98.15(15) .
O7 U2 N5 C48 -40.75(15) .
O6 U2 N5 C48 38.78(18) .
O4 U2 N5 C48 143.96(14) .
O5 U2 N5 C48 -158.00(16) .
N6 U2 N5 C48 37.34(14) .
N4 U2 N5 C48 107.58(16) .
U1 U2 N5 C48 -66.40(15) .
K2 U2 N5 C48 -124.10(14) .
O8 U2 N5 C47 136.92(16) .
O7 U2 N5 C47 -165.69(17) .
O6 U2 N5 C47 -86.15(18) .
O4 U2 N5 C47 19.0(2) .
O5 U2 N5 C47 77.06(16) .
N6 U2 N5 C47 -87.59(17) .
N4 U2 N5 C47 -17.35(15) .
U1 U2 N5 C47 168.67(15) .
K2 U2 N5 C47 110.97(16) .
O8 U2 N5 C65 12.64(17) .
O7 U2 N5 C65 70.04(14) .
O6 U2 N5 C65 149.58(13) .
O4 U2 N5 C65 -105.25(15) .
O5 U2 N5 C65 -47.21(14) .
N6 U2 N5 C65 148.13(16) .
N4 U2 N5 C65 -141.62(16) .
U1 U2 N5 C65 44.40(14) .
K2 U2 N5 C65 -13.31(14) .
O8 U2 N6 C50 -134.38(14) .
O7 U2 N6 C50 -166.74(15) .
O6 U2 N6 C50 -71.56(14) .
O4 U2 N6 C50 -16.28(16) .
O5 U2 N6 C50 87.39(16) .
N5 U2 N6 C50 107.31(15) .
N4 U2 N6 C50 35.20(14) .
U1 U2 N6 C50 -155.37(13) .
K1 U2 N6 C50 -82.40(14) .
K2 U2 N6 C50 158.41(11) .
O8 U2 N6 C49 103.48(17) .
O7 U2 N6 C49 71.13(16) .
O6 U2 N6 C49 166.31(17) .
O4 U2 N6 C49 -138.41(15) .
O5 U2 N6 C49 -34.75(18) .
N5 U2 N6 C49 -14.82(15) .
N4 U2 N6 C49 -86.93(16) .
U1 U2 N6 C49 82.50(15) .
K1 U2 N6 C49 155.47(14) .
K2 U2 N6 C49 36.3(2) .
O8 U2 N6 C78 -15.2(2) .
O7 U2 N6 C78 -47.59(15) .
O6 U2 N6 C78 47.59(14) .
O4 U2 N6 C78 102.87(15) .
O5 U2 N6 C78 -153.47(14) .
N5 U2 N6 C78 -133.54(16) .
N4 U2 N6 C78 154.35(17) .
U1 U2 N6 C78 -36.22(15) .
K1 U2 N6 C78 36.75(16) .
K2 U2 N6 C78 -82.44(18) .
C6 N1 C1 C2 62.5(3) .
C7 N1 C1 C2 -178.0(2) .
U1 N1 C1 C2 -62.7(2) .
C3 N2 C2 C1 -131.7(2) .
C20 N2 C2 C1 108.4(2) .
U1 N2 C2 C1 -13.6(3) .
N1 C1 C2 N2 52.5(3) .
C2 N2 C3 C4 64.4(3) .
C20 N2 C3 C4 -177.7(2) .
U1 N2 C3 C4 -61.5(2) .
C5 N3 C4 C3 -128.3(2) .
C33 N3 C4 C3 112.4(2) .
U1 N3 C4 C3 -7.3(3) .
N2 C3 C4 N3 49.6(3) .
C4 N3 C5 C6 62.3(3) .
C33 N3 C5 C6 -174.39(19) .
U1 N3 C5 C6 -64.6(2) .
C1 N1 C6 C5 -133.8(2) .
C7 N1 C6 C5 103.9(2) .
U1 N1 C6 C5 -12.6(3) .
N3 C5 C6 N1 53.3(3) .
C1 N1 C7 C8 39.8(3) .
C6 N1 C7 C8 161.8(2) .
U1 N1 C7 C8 -76.4(2) .
N1 C7 C8 C13 -127.8(3) .
N1 C7 C8 C9 56.1(3) .
U1 O1 C9 C8 -5.4(4) .
K2 O1 C9 C8 155.81(18) .
U1 O1 C9 C10 176.11(19) .
K2 O1 C9 C10 -22.7(3) .
C13 C8 C9 O1 179.3(2) .
C7 C8 C9 O1 -4.9(4) .
C13 C8 C9 C10 -2.2(4) .
C7 C8 C9 C10 173.7(2) .
O1 C9 C10 C11 177.9(2) .
C8 C9 C10 C11 -0.6(4) .
O1 C9 C10 C14 -1.2(4) .
C8 C9 C10 C14 -179.7(3) .
C9 C10 C11 C12 3.5(4) .
C14 C10 C11 C12 -177.3(3) .
C10 C11 C12 C13 -3.4(4) .
C10 C11 C12 C19 175.6(3) .
C11 C12 C13 C8 0.4(4) .
C19 C12 C13 C8 -178.5(3) .
C9 C8 C13 C12 2.3(4) .
C7 C8 C13 C12 -173.7(3) .
C11 C10 C14 C15 84.0(3) .
C9 C10 C14 C15 -96.8(3) .
C11 C10 C14 K2 -163.1(2) .
C9 C10 C14 K2 16.1(3) .
O8 K2 C14 C10 2.3(2) .
O5 K2 C14 C10 67.96(18) .
O2 K2 C14 C10 -65.71(18) .
O1 K2 C14 C10 -16.12(16) .
C67 K2 C14 C10 78.08(18) .
U1 K2 C14 C10 -23.17(18) .
U2 K2 C14 C10 33.69(19) .
K1 K2 C14 C10 -11.3(3) .
O8 K2 C14 C15 125.06(17) .
O5 K2 C14 C15 -169.27(17) .
O2 K2 C14 C15 57.06(18) .
O1 K2 C14 C15 106.65(19) .
C67 K2 C14 C15 -159.15(19) .
U1 K2 C14 C15 99.60(17) .
U2 K2 C14 C15 156.46(16) .
K1 K2 C14 C15 111.45(19) .
C10 C14 C15 C16 58.2(4) .
K2 C14 C15 C16 -55.6(3) .
C10 C14 C15 C17 179.5(3) .
K2 C14 C15 C17 65.8(3) .
C10 C14 C15 C18 -62.8(3) .
K2 C14 C15 C18 -176.52(19) .
C3 N2 C20 C21 58.4(3) .
C2 N2 C20 C21 179.4(2) .
U1 N2 C20 C21 -54.0(2) .
N2 C20 C21 C26 -112.6(3) .
N2 C20 C21 C22 74.8(3) .
U1 O2 C22 C21 -57.7(3) .
K2 O2 C22 C21 166.53(16) .
U1 O2 C22 C23 122.9(2) .
K2 O2 C22 C23 -12.8(4) .
C26 C21 C22 O2 174.6(2) .
C20 C21 C22 O2 -13.0(3) .
C26 C21 C22 C23 -6.0(4) .
C20 C21 C22 C23 166.4(2) .
O2 C22 C23 C24 -174.7(2) .
C21 C22 C23 C24 5.9(4) .
O2 C22 C23 C27 6.0(4) .
C21 C22 C23 C27 -173.4(2) .
C22 C23 C24 C25 -1.4(4) .
C27 C23 C24 C25 177.9(2) .
C23 C24 C25 C26 -3.0(4) .
C23 C24 C25 C32 179.1(3) .
C24 C25 C26 C21 3.0(4) .
C32 C25 C26 C21 -179.2(3) .
C22 C21 C26 C25 1.6(4) .
C20 C21 C26 C25 -170.8(2) .
C24 C23 C27 C28 -81.1(3) .
C22 C23 C27 C28 98.3(3) .
C23 C27 C28 C31 -61.5(3) .
C23 C27 C28 C30 59.0(3) .
C23 C27 C28 C29 178.0(3) .
C5 N3 C33 C34 -164.0(2) .
C4 N3 C33 C34 -41.6(3) .
U1 N3 C33 C34 84.9(2) .
N3 C33 C34 C39 118.2(3) .
N3 C33 C34 C35 -60.6(3) .
U1 O3 C35 C34 19.1(4) .
K1 O3 C35 C34 -109.2(2) .
U1 O3 C35 C36 -160.5(2) .
K1 O3 C35 C36 71.2(2) .
U1 O3 C35 K1 128.3(3) .
C39 C34 C35 O3 -178.3(2) .
C33 C34 C35 O3 0.5(4) .
C39 C34 C35 C36 1.3(4) .
C33 C34 C35 C36 -179.9(2) .
C39 C34 C35 K1 118.3(2) .
C33 C34 C35 K1 -62.9(3) .
O8 K1 C35 O3 -20.86(14) .
O6 K1 C35 O3 -94.40(14) .
O4 K1 C35 O3 -70.09(17) .
C85 K1 C35 O3 -149.55(14) .
U2 K1 C35 O3 -55.67(14) .
U1 K1 C35 O3 -18.92(12) .
K2 K1 C35 O3 2.51(15) .
O8 K1 C35 C34 84.2(2) .
O3 K1 C35 C34 105.0(3) .
O6 K1 C35 C34 10.6(2) .
O4 K1 C35 C34 34.9(2) .
C85 K1 C35 C34 -44.5(2) .
U2 K1 C35 C34 49.3(2) .
U1 K1 C35 C34 86.09(19) .
K2 K1 C35 C34 107.53(19) .
O8 K1 C35 C36 -148.01(15) .
O3 K1 C35 C36 -127.1(2) .
O6 K1 C35 C36 138.45(15) .
O4 K1 C35 C36 162.76(13) .
C85 K1 C35 C36 83.31(15) .
U2 K1 C35 C36 177.18(14) .
U1 K1 C35 C36 -146.07(17) .
K2 K1 C35 C36 -124.63(14) .
O3 C35 C36 C37 176.3(2) .
C34 C35 C36 C37 -3.3(4) .
K1 C35 C36 C37 -133.2(2) .
O3 C35 C36 C40 -0.6(4) .
C34 C35 C36 C40 179.8(2) .
K1 C35 C36 C40 49.9(3) .
C35 C36 C37 C38 3.6(4) .
C40 C36 C37 C38 -179.4(3) .
C36 C37 C38 C39 -1.6(4) .
C36 C37 C38 C45 -180.0(3) .
C37 C38 C39 C34 -0.5(4) .
C45 C38 C39 C34 177.8(3) .
C35 C34 C39 C38 0.7(4) .
C33 C34 C39 C38 -178.1(3) .
C37 C36 C40 C41 50.7(4) .
C35 C36 C40 C41 -132.4(3) .
C36 C40 C41 C44 -74.6(4) .
C36 C40 C41 C42 167.7(3) .
C36 C40 C41 C43 49.5(4) .
C51 N4 C46 C47 64.1(3) .
C52 N4 C46 C47 -178.0(2) .
U2 N4 C46 C47 -61.1(2) .
C48 N5 C47 C46 -128.6(2) .
C65 N5 C47 C46 111.9(2) .
U2 N5 C47 C46 -6.7(3) .
N4 C46 C47 N5 48.7(3) .
C47 N5 C48 C49 65.6(3) .
C65 N5 C48 C49 -170.8(2) .
U2 N5 C48 C49 -62.6(2) .
C50 N6 C49 C48 -129.7(2) .
C78 N6 C49 C48 108.7(2) .
U2 N6 C49 C48 -10.1(3) .
N5 C48 C49 N6 50.4(3) .
C49 N6 C50 C51 60.4(3) .
C78 N6 C50 C51 -180.0(2) .
U2 N6 C50 C51 -62.8(2) .
C46 N4 C51 C50 -135.3(2) .
C52 N4 C51 C50 103.8(2) .
U2 N4 C51 C50 -17.7(3) .
N6 C50 C51 N4 55.6(3) .
C46 N4 C52 C53 58.6(3) .
C51 N4 C52 C53 179.1(2) .
U2 N4 C52 C53 -54.8(2) .
N4 C52 C53 C58 -112.9(3) .
N4 C52 C53 C54 72.7(3) .
U2 O4 C54 C53 -58.2(3) .
K1 O4 C54 C53 165.01(17) .
U2 O4 C54 C55 122.7(2) .
K1 O4 C54 C55 -14.0(4) .
C58 C53 C54 O4 175.5(2) .
C52 C53 C54 O4 -10.2(4) .
C58 C53 C54 C55 -5.5(4) .
C52 C53 C54 C55 168.9(2) .
O4 C54 C55 C56 -177.2(2) .
C53 C54 C55 C56 3.7(4) .
O4 C54 C55 C59 -0.7(4) .
C53 C54 C55 C59 -179.7(2) .
C54 C55 C56 C57 0.9(4) .
C59 C55 C56 C57 -175.6(3) .
C55 C56 C57 C58 -3.8(4) .
C55 C56 C57 C64 174.7(3) .
C56 C57 C58 C53 2.0(4) .
C64 C57 C58 C53 -176.5(3) .
C54 C53 C58 C57 2.6(4) .
C52 C53 C58 C57 -171.8(3) .
C56 C55 C59 C60 -79.8(3) .
C54 C55 C59 C60 103.7(3) .
C55 C59 C60 C63 -57.0(3) .
C55 C59 C60 C62 64.1(3) .
C55 C59 C60 C61 -176.4(2) .
C48 N5 C65 C66 -163.1(2) .
C47 N5 C65 C66 -40.5(3) .
U2 N5 C65 C66 86.3(2) .
N5 C65 C66 C71 116.0(3) .
N5 C65 C66 C67 -61.1(3) .
U2 O5 C67 C66 23.9(4) .
K2 O5 C67 C66 -99.6(2) .
U2 O5 C67 C68 -154.4(2) .
K2 O5 C67 C68 82.0(2) .
U2 O5 C67 K2 123.5(3) .
C71 C66 C67 O5 -179.6(2) .
C65 C66 C67 O5 -2.5(4) .
C71 C66 C67 C68 -1.1(4) .
C65 C66 C67 C68 175.9(2) .
C71 C66 C67 K2 121.1(2) .
C65 C66 C67 K2 -61.9(3) .
O8 K2 C67 O5 -22.52(15) .
O2 K2 C67 O5 -70.36(19) .
O1 K2 C67 O5 -97.48(15) .
C14 K2 C67 O5 -153.39(16) .
U1 K2 C67 O5 -58.60(15) .
U2 K2 C67 O5 -22.13(13) .
K1 K2 C67 O5 -0.10(15) .
O8 K2 C67 C66 86.45(18) .
O5 K2 C67 C66 109.0(2) .
O2 K2 C67 C66 38.6(2) .
O1 K2 C67 C66 11.49(17) .
C14 K2 C67 C66 -44.42(17) .
U1 K2 C67 C66 50.37(18) .
U2 K2 C67 C66 86.84(17) .
K1 K2 C67 C66 108.87(17) .
O8 K2 C67 C68 -143.84(17) .
O5 K2 C67 C68 -121.3(3) .
O2 K2 C67 C68 168.32(15) .
O1 K2 C67 C68 141.20(17) .
C14 K2 C67 C68 85.29(17) .
U1 K2 C67 C68 -179.92(16) .
U2 K2 C67 C68 -143.45(19) .
K1 K2 C67 C68 -121.42(16) .
O5 C67 C68 C69 176.0(2) .
C66 C67 C68 C69 -2.4(4) .
K2 C67 C68 C69 -129.8(2) .
O5 C67 C68 C72 2.9(4) .
C66 C67 C68 C72 -175.5(3) .
K2 C67 C68 C72 57.1(3) .
C67 C68 C69 C70 5.0(5) .
C72 C68 C69 C70 178.5(3) .
C68 C69 C70 C71 -3.7(5) .
C68 C69 C70 C77 178.8(3) .
C69 C70 C71 C66 -0.1(4) .
C77 C70 C71 C66 177.3(3) .
C67 C66 C71 C70 2.5(4) .
C65 C66 C71 C70 -174.5(3) .
C69 C68 C72 C73 69.6(4) .
C67 C68 C72 C73 -117.3(3) .
C68 C72 C73 C75 -54.3(4) .
C68 C72 C73 C74 67.3(4) .
C68 C72 C73 C76 -175.9(3) .
C50 N6 C78 C79 44.7(3) .
C49 N6 C78 C79 166.4(2) .
U2 N6 C78 C79 -71.7(2) .
N6 C78 C79 C84 -138.5(2) .
N6 C78 C79 C80 44.5(3) .
U2 O6 C80 C79 -3.5(4) .
K1 O6 C80 C79 139.50(19) .
U2 O6 C80 C81 175.79(19) .
K1 O6 C80 C81 -41.2(3) .
C84 C79 C80 O6 -174.3(2) .
C78 C79 C80 O6 2.6(4) .
C84 C79 C80 C81 6.4(4) .
C78 C79 C80 C81 -176.7(2) .
O6 C80 C81 C82 172.1(2) .
C79 C80 C81 C82 -8.6(4) .
O6 C80 C81 C85 -7.4(4) .
C79 C80 C81 C85 172.0(2) .
C80 C81 C82 C83 4.8(4) .
C85 C81 C82 C83 -175.7(2) .
C81 C82 C83 C84 1.4(4) .
C81 C82 C83 C90 -178.7(3) .
C82 C83 C84 C79 -3.8(4) .
C90 C83 C84 C79 176.3(3) .
C80 C79 C84 C83 -0.1(4) .
C78 C79 C84 C83 -177.2(2) .
C82 C81 C85 C86 80.9(3) .
C80 C81 C85 C86 -99.7(3) .
C82 C81 C85 K1 -143.6(2) .
C80 C81 C85 K1 35.8(3) .
O8 K1 C85 C81 -34.89(18) .
O3 K1 C85 C81 43.20(16) .
O6 K1 C85 C81 -33.79(13) .
O4 K1 C85 C81 -86.81(15) .
C35 K1 C85 C81 56.04(15) .
U2 K1 C85 C81 -47.21(15) .
U1 K1 C85 C81 4.15(17) .
K2 K1 C85 C81 -60.83(19) .
O8 K1 C85 C86 94.3(2) .
O3 K1 C85 C86 172.42(19) .
O6 K1 C85 C86 95.4(2) .
O4 K1 C85 C86 42.41(19) .
C35 K1 C85 C86 -174.7(2) .
U2 K1 C85 C86 82.01(19) .
U1 K1 C85 C86 133.36(18) .
K2 K1 C85 C86 68.4(2) .
C81 C85 C86 C89 -57.1(3) .
K1 C85 C86 C89 -177.73(17) .
C81 C85 C86 C87 65.1(3) .
K1 C85 C86 C87 -55.5(3) .
C81 C85 C86 C88 -175.5(2) .
K1 C85 C86 C88 63.9(3) .
C101 C102 C103 C103 179.8(5) 2_766
